data_1574019
loop_
_publ_author_name
'Michel, Maximilian'
'Endres, Lukas'
'Fantuzzi, Felipe'
'Krummenacher, Ivo'
'Braunschweig, Holger'

_publ_section_title
;
 Harnessing transient CAAC-stabilized mesitylborylenes for chalcogen
 activation.
;
_journal_issue 13
_journal_name_full 'Chemical science'
_journal_page_first 5632
_journal_page_last 5639
_journal_paper_doi 10.1039/d5sc00154d
_journal_volume 16
_journal_year 2025
_chemical_formula_moiety 'C45 H74 B Li2 N O4 Te'
_chemical_formula_sum 'C45 H74 B Li2 N O4 Te'
_chemical_formula_weight 845.34
_space_group_crystal_system triclinic
_space_group_IT_number 2
_space_group_name_Hall '-P 1'
_space_group_name_H-M_alt 'P -1'
_atom_sites_solution_hydrogens geom
_atom_sites_solution_primary dual
_atom_sites_solution_secondary difmap
_audit_creation_date 2023-07-19
_audit_creation_method 'CIF-fill 1.4l (K.Radacki, 2005-23)'
_audit_update_record
;
2024-10-18 deposited with the CCDC.	2025-02-24 downloaded from the CCDC.
;
_cell_angle_alpha 82.1330(10)
_cell_angle_beta 86.65
_cell_angle_gamma 88.61
_cell_formula_units_Z 4
_cell_length_a 10.77840(10)
_cell_length_b 16.91210(10)
_cell_length_c 24.81310(10)
_cell_measurement_reflns_used 90181
_cell_measurement_temperature 100(2)
_cell_measurement_theta_max 74.5160
_cell_measurement_theta_min 2.6310
_cell_volume 4472.24(5)
_computing_cell_refinement 'CrysAlisPro 1.171.41.112a (Rigaku OD, 2021)'
_computing_data_collection 'CrysAlisPro 1.171.41.112a (Rigaku OD, 2021)'
_computing_data_reduction 'CrysAlisPro 1.171.41.112a (Rigaku OD, 2021)'
_computing_molecular_graphics 'ShelXLe (Huebschle et all, 2011)'
_computing_publication_material 'SHELXL-2018/3 (Sheldrick, 2018)'
_computing_structure_refinement 'SHELXL-2018/3 (Sheldrick, 2018)'
_computing_structure_solution 'SHELXT 2018/2 (Sheldrick, 2018)''
_diffrn_ambient_environment N~2~
_diffrn_ambient_temperature 100(2)
_diffrn_detector HPA
_diffrn_detector_area_resol_mean 10.0
_diffrn_detector_type 'HyPix Arc150'
_diffrn_measured_fraction_theta_full 0.994
_diffrn_measured_fraction_theta_max 0.968
_diffrn_measurement_details
;
 List of Runs (angles in degrees, time in seconds):
 --------------------------------------------------------------------------
  1  \w    -92.00 -31.00   0.50    0.10    --  -76.37 112.00-150.00  122
  2  \w    -88.00 -14.00   0.50    0.10    --  -60.36 126.00-150.00  148
  3  \w    -36.00  -9.00   0.50    0.10    --  -14.00 119.00-138.53   54
  4  \w    -73.00 -16.00   0.50    0.10    --  -60.36 102.00 -63.00  114
  5  \w    -93.00 -35.00   0.50    0.10    --  -79.50 106.00-156.12  116
  6  \w    -92.00 -31.00   0.50    0.10    --  -76.37 112.00  60.00  122
  7  \w    -92.00 -31.00   0.50    0.10    --  -76.37 112.00  90.00  122
  8  \w    -92.00 -31.00   0.50    0.10    --  -76.37 112.00   0.00  122
  9  \w    -89.00 -32.00   0.50    0.10    --  -76.37 102.00 -63.00  114
 10  \w    -82.00 -25.00   0.50    0.10    --  -69.85 102.00 -63.00  114
 11  \w     21.00  49.00   0.50    0.10    --   10.00  62.00-101.93   56
 12  \w     34.00  60.00   0.50    0.10    --   22.00  59.00 -49.95   52
 13  \w     34.00  60.00   0.50    0.10    --   22.00  59.00-163.29   52
 14  \w     92.00 127.00   0.50    0.10    --   80.33 134.00-171.22   70
 15  \w     97.00 127.00   0.50    0.10    --   80.33 125.00 -37.57   60
 16  \w     96.00 128.00   0.50    0.10    --   80.33 126.00 154.43   64
 17  \w     48.00 135.00   0.50    0.10    --   84.34  15.00  90.00  174
 18  \w     48.00 135.00   0.50    0.10    --   84.34  15.00 -30.00  174
 19  \w     48.00 135.00   0.50    0.10    --   84.34  15.00-180.00  174
 20  \w     20.00  87.00   0.50    0.10    --   58.75-126.00-150.00  134
 21  \w     31.00  93.00   0.50    0.10    --   76.32-112.00-120.00  124
 22  \w     32.00  89.00   0.50    0.10    --   76.32-102.00-165.00  114
 23  \w     27.00  84.00   0.50    0.10    --   71.46-102.00-165.00  114
 24  \w     14.00  71.00   0.50    0.10    --   58.75-102.00-165.00  114
 25  \w     40.00  93.00   0.50    0.10    --   84.34-102.00-165.00  106
 26  \w     42.00  92.00   0.50    0.10    --   84.34 -95.00 -60.00  100
 27  \w     31.00  93.00   0.50    0.10    --   76.32-112.00 -30.00  124
 28  \w     42.00  92.00   0.50    0.10    --   84.34 -95.00-150.00  100
 29  \w     42.00  92.00   0.50    0.10    --   84.34 -95.00   0.00  100
 30  \w     31.00  93.00   0.50    0.10    --   76.32-112.00  30.00  124
 31  \w     31.00  93.00   0.50    0.10    --   76.32-112.00 150.00  124
 32  \w     42.00  92.00   0.50    0.10    --   84.34 -95.00 120.00  100
 33  \w     42.00  92.00   0.50    0.10    --   84.34 -95.00  30.00  100
 34  \w     42.00  92.00   0.50    0.10    --   84.34 -95.00 150.00  100
 35  \w     42.00  92.00   0.50    0.10    --   84.34 -95.00 -30.00  100
 36  \w     42.00  92.00   0.50    0.10    --   84.34 -95.00 -90.00  100
 37  \w     42.00  92.00   0.50    0.10    --   84.34 -95.00-180.00  100
 38  \w     42.00  92.00   0.50    0.10    --   84.34 -95.00-120.00  100
 39  \w     42.00  92.00   0.50    0.10    --   84.34 -95.00  90.00  100
 40  \w    -78.00 -43.00   0.50    0.10    --  -30.00 -52.00  88.64   70
 41  \w    -94.00 -59.00   0.50    0.10    --  -46.00 -52.00 147.46   70
 42  \w    -86.00 -51.00   0.50    0.10    --  -38.00 -52.00  47.08   70
 43  \w    -94.00 -59.00   0.50    0.10    --  -46.00 -51.00  13.39   70
 44  \w    -94.00 -59.00   0.50    0.10    --  -46.00 -51.00 -22.74   70
 45  \w    -86.00 -51.00   0.50    0.10    --  -38.00 -51.00 -72.68   70
 46  \w    -96.00 -58.00   0.50    0.10    --  -46.00 -43.00-152.94   76
 47  \w   -124.00 -92.00   0.50    0.10    --  -79.50 -63.00 -36.94   64
 48  \w   -120.00 -86.00   0.50    0.10    --  -74.00 -60.00-107.09   68
 49  \w   -120.00 -86.00   0.50    0.10    --  -74.00 -59.00  29.23   68
 50  \w   -120.00 -86.00   0.50    0.10    --  -74.00 -59.00 143.72   68
 51  \w   -120.00 -86.00   0.50    0.10    --  -74.00 -59.00  97.20   68
 52  \w   -120.00 -86.00   0.50    0.10    --  -74.00 -59.00  75.59   68
 53  \w   -121.00 -86.00   0.50    0.10    --  -74.00 -57.00 -13.83   70
 54  \w   -121.00 -86.00   0.50    0.10    --  -74.00 -58.00 -49.86   70
 55  \w   -120.00 -86.00   0.50    0.10    --  -74.00 -59.00-164.03   68
 56  \w   -121.00 -86.00   0.50    0.10    --  -74.00 -56.00-153.30   70
 57  \w   -121.00 -91.00   0.50    0.10    --  -74.00 -58.00-122.23   60
 58  \w   -121.00 -86.00   0.50    0.10    --  -74.00 -55.00-138.05   70
 59  \w   -121.00 -86.00   0.50    0.10    --  -74.00 -55.00   0.85   70
 60  \w   -121.00 -86.00   0.50    0.10    --  -74.00 -56.00  42.03   70
 61  \w   -121.00 -86.00   0.50    0.10    --  -74.00 -55.00 103.31   70
 62  \w   -121.00 -86.00   0.50    0.10    --  -74.00 -55.00 165.85   70
 63  \w   -121.00 -86.00   0.50    0.10    --  -74.00 -56.00 129.09   70
 64  \w   -128.00 -93.00   0.50    0.10    --  -79.50 -50.00 149.95   70
 65  \w   -122.00 -87.00   0.50    0.10    --  -74.00 -51.00 111.16   70
 66  \w   -122.00 -87.00   0.50    0.10    --  -74.00 -54.00  81.00   70
 67  \w   -129.00 -93.00   0.50    0.10    --  -79.50 -48.00  53.74   72
 68  \w   -129.00 -93.00   0.50    0.10    --  -79.50 -48.00 -34.92   72
 69  \w   -102.00 -67.00   0.50    0.10    --  -54.00 -51.00 -92.23   70
 70  \w   -128.00 -90.00   0.50    0.10    --  -78.00 -43.00-119.85   76
 71  \w   -124.00 -86.00   0.50    0.10    --  -74.00 -43.00-161.59   76
 72  \w   -128.00 -90.00   0.50    0.10    --  -78.00 -42.00-144.81   76
 73  \w   -115.00 -80.00   0.50    0.10    --  -66.00 -49.00-105.05   70
 74  \w   -128.00 -93.00   0.50    0.10    --  -79.50 -49.00 -75.64   70
 75  \w   -124.00 -86.00   0.50    0.10    --  -74.00 -42.00 -61.01   76
 76  \w   -130.00 -91.00   0.50    0.10    --  -79.50 -41.00  -1.43   78
 77  \w   -130.00 -92.00   0.50    0.10    --  -79.50 -42.00  35.77   76
 78  \w   -124.00 -86.00   0.50    0.10    --  -74.00 -43.00 160.90   76
 79  \w   -126.00 -93.00   0.50    0.10    --  -79.50-121.00 143.21   66
 80  \w   -126.00 -92.00   0.50    0.10    --  -79.50-123.00  28.30   68
 81  \w   -126.00 -92.00   0.50    0.10    --  -79.50-123.00 -30.00   68
 82  \w   -126.00 -92.00   0.50    0.10    --  -79.50-123.00-123.24   68
;
_diffrn_measurement_device 'four-circle diffractometer'
_diffrn_measurement_device_type 'Rigaku XtaLAB Synergy-R'
_diffrn_measurement_method '\w scans'
_diffrn_orient_matrix_type
;
 CrysAlisPro convention (1999,Acta A55,543-557)
;
_diffrn_orient_matrix_UB_11 0.0893032000
_diffrn_orient_matrix_UB_12 0.0666974000
_diffrn_orient_matrix_UB_13 -0.0249177000
_diffrn_orient_matrix_UB_21 0.0057739000
_diffrn_orient_matrix_UB_22 -0.0339363000
_diffrn_orient_matrix_UB_23 -0.0546467000
_diffrn_orient_matrix_UB_31 -0.1117863000
_diffrn_orient_matrix_UB_32 0.0534633000
_diffrn_orient_matrix_UB_33 -0.0182587000
_diffrn_radiation_monochromator 'multi-layer mirror'
_diffrn_radiation_probe x-ray
_diffrn_radiation_type CuK\a
_diffrn_radiation_wavelength 1.54184
_diffrn_radiation_xray_symbol K-L~2,3~
_diffrn_reflns_av_R_equivalents 0.0451
_diffrn_reflns_av_unetI/netI 0.0243
_diffrn_reflns_Laue_measured_fraction_full 0.994
_diffrn_reflns_Laue_measured_fraction_max 0.968
_diffrn_reflns_limit_h_max 12
_diffrn_reflns_limit_h_min -13
_diffrn_reflns_limit_k_max 20
_diffrn_reflns_limit_k_min -20
_diffrn_reflns_limit_l_max 30
_diffrn_reflns_limit_l_min -30
_diffrn_reflns_number 135250
_diffrn_reflns_point_group_measured_fraction_full 0.994
_diffrn_reflns_point_group_measured_fraction_max 0.968
_diffrn_reflns_theta_full 67.684
_diffrn_reflns_theta_max 74.748
_diffrn_reflns_theta_min 2.638
_diffrn_source 'rotating-anode X-ray tube'
_diffrn_source_type 'PhotonJet-R X-ray Source'
_exptl_absorpt_coefficient_mu 5.549
_exptl_absorpt_correction_T_max 1.00000
_exptl_absorpt_correction_T_min 0.66837
_exptl_absorpt_correction_type multi-scan
_exptl_absorpt_process_details
;
 CrysAlisPro 1.171.41.112a (Rigaku Oxford Diffraction, 2021) Empirical 
 absorption correction using spherical harmonics, implemented in SCALE3 
 ABSPACK scaling algorithm.
;
_exptl_crystal_colour yellow
_exptl_crystal_density_diffrn 1.255
_exptl_crystal_description block
_exptl_crystal_F_000 1784
_exptl_crystal_preparation
;
 For data collection the crystal was immersed in a film of perfluoropolyether 
 oil, mounted on a polyimide loop and transferred to stream of cold nitrogen 
 (Oxford Cryostream 800).
;
_exptl_crystal_size_max 0.250
_exptl_crystal_size_mid 0.050
_exptl_crystal_size_min 0.050
_refine_diff_density_max 0.795
_refine_diff_density_min -0.879
_refine_diff_density_rms 0.057
_refine_ls_extinction_method none
_refine_ls_goodness_of_fit_ref 1.074
_refine_ls_hydrogen_treatment constr
_refine_ls_matrix_type full
_refine_ls_number_parameters 1225
_refine_ls_number_reflns 17771
_refine_ls_number_restraints 1500
_refine_ls_restrained_S_all 1.070
_refine_ls_R_factor_all 0.0285
_refine_ls_R_factor_gt 0.0258
_refine_ls_shift/su_max 0.006
_refine_ls_shift/su_mean 0.000
_refine_ls_structure_factor_coef Fsqd
_refine_ls_weighting_details
;
 w=1/[\s^2^(Fo^2^)+(0.0380P)^2^+2.0699P] where P=(Fo^2^+2Fc^2^)/3
;
_refine_ls_weighting_scheme calc
_refine_ls_wR_factor_gt 0.0693
_refine_ls_wR_factor_ref 0.0711
_reflns_Friedel_coverage 0.000
_reflns_number_gt 16402
_reflns_number_total 17771
_reflns_threshold_expression 'I > 2\s(I)'
_cod_data_source_file d5sc00154d2.cif
_cod_data_source_block Li2(1-Te)
_cod_depositor_comments 'Adding full bibliography for 1574010--1574019.cif.'
_cod_original_cell_volume 4472.26(5)
_cod_database_code 1574019
_shelx_shelxl_version_number 2018/3
_shelx_space_group_comment
;
 The symmetry employed for this shelxl refinement is uniquely defined by the 
 following loop, which should always be used as a source of symmetry 
 information in preference to the above space-group names. They are only 
 intended as comments.
;
_shelx_estimated_absorpt_t_min 0.338
_shelx_estimated_absorpt_t_max 0.769

loop_
_space_group_symop_operation_xyz
'x, y, z'
'-x, -y, -z'

loop_
_atom_site_label
_atom_site_type_symbol
_atom_site_fract_x
_atom_site_fract_y
_atom_site_fract_z
_atom_site_U_iso_or_equiv
_atom_site_adp_type
_atom_site_occupancy
_atom_site_site_symmetry_order
_atom_site_calc_flag
_atom_site_refinement_flags_posn
_atom_site_refinement_flags_adp
_atom_site_refinement_flags_occupancy
_atom_site_disorder_assembly
_atom_site_disorder_group
Te01 Te 0.38386(2) 0.32919(2) 0.06944(2) 0.01928(4) Uani 1 1 d . . . . .
Te02 Te 0.12301(2) 0.32282(2) 0.56847(2) 0.01971(4) Uani 1 1 d . . . . .
O003 O 0.59941(12) 0.14386(8) 0.12835(6) 0.0260(3) Uani 1 1 d . . . . .
O006 O -0.04513(13) 0.22475(9) 0.43923(6) 0.0306(3) Uani 1 1 d . . . . .
N007 N 0.17505(13) 0.22844(8) 0.70556(6) 0.0161(3) Uani 1 1 d . . . . .
N00A N 0.32318(13) 0.22410(8) 0.20571(6) 0.0164(3) Uani 1 1 d . . . . .
O00B O 0.60934(14) 0.39075(10) -0.05090(6) 0.0364(4) Uani 1 1 d . . . . .
C00D C 0.18296(16) 0.31239(10) 0.71197(7) 0.0167(3) Uani 1 1 d . . . . .
C00E C 0.17775(17) 0.13000(11) 0.25098(8) 0.0201(4) Uani 1 1 d . . . . .
H00A H 0.114093 0.163418 0.267954 0.024 Uiso 1 1 calc R U . . .
H00B H 0.171647 0.074589 0.269787 0.024 Uiso 1 1 calc R U . . .
C00F C 0.10717(17) 0.09071(11) 0.54969(8) 0.0227(4) Uani 1 1 d . . . . .
H00C H 0.101177 0.074230 0.589172 0.034 Uiso 1 1 calc R U . . .
H00D H 0.080821 0.046937 0.531104 0.034 Uiso 1 1 calc R U . . .
H00E H 0.053303 0.137575 0.540559 0.034 Uiso 1 1 calc R U . . .
C00G C 0.24010(16) 0.11138(11) 0.53154(8) 0.0194(4) Uani 1 1 d . . . . .
C00H C 0.18608(18) 0.21108(12) 0.80914(8) 0.0230(4) Uani 1 1 d . . . . .
H00F H 0.195574 0.170080 0.840658 0.034 Uiso 1 1 calc R U . . .
H00G H 0.109987 0.242485 0.814815 0.034 Uiso 1 1 calc R U . . .
H00H H 0.257883 0.246296 0.804839 0.034 Uiso 1 1 calc R U . . .
C00I C 0.15733(17) 0.13232(11) 0.19013(8) 0.0203(4) Uani 1 1 d . . . . .
C00J C 0.35797(18) 0.09954(12) 0.04320(8) 0.0260(4) Uani 1 1 d . . . . .
H00I H 0.375124 0.054520 0.022714 0.039 Uiso 1 1 calc R U . . .
H00J H 0.361697 0.081085 0.082281 0.039 Uiso 1 1 calc R U . . .
H00K H 0.420109 0.140828 0.032128 0.039 Uiso 1 1 calc R U . . .
C00K C 0.17794(17) 0.17112(11) 0.75783(7) 0.0196(4) Uani 1 1 d . . . . .
C00L C 0.33859(16) 0.30577(10) 0.21601(7) 0.0166(3) Uani 1 1 d . . . . .
C00M C 0.24314(16) 0.20076(10) 0.16269(7) 0.0171(3) Uani 1 1 d . . . . .
C00N C 0.29813(17) 0.07383(11) 0.48967(8) 0.0217(4) Uani 1 1 d . . . . .
H00N H 0.254438 0.034110 0.475219 0.026 Uiso 1 1 calc R U . . .
C00O C 0.47729(17) 0.15260(12) 0.48984(8) 0.0239(4) Uani 1 1 d . . . . .
H00O H 0.558075 0.167963 0.475438 0.029 Uiso 1 1 calc R U . . .
C00P C 0.24361(15) 0.19037(10) 0.66070(7) 0.0168(3) Uani 1 1 d . . . . .
C00Q C 0.22957(17) 0.13383(11) 0.03157(8) 0.0217(4) Uani 1 1 d . . . . .
C00R C 0.30203(17) 0.16991(11) 0.55522(8) 0.0193(4) Uani 1 1 d . . . . .
C00S C 0.30774(16) 0.16226(11) 0.25554(7) 0.0187(4) Uani 1 1 d . . . . .
C00T C 0.42180(17) 0.19071(11) 0.53179(8) 0.0215(4) Uani 1 1 d . . . . .
C00U C 0.23868(17) 0.36070(11) 0.22020(7) 0.0182(4) Uani 1 1 d . . . . .
C00V C 0.29592(17) 0.12048(11) 0.74888(8) 0.0223(4) Uani 1 1 d . . . . .
H00L H 0.368965 0.145892 0.761282 0.027 Uiso 1 1 calc R U . . .
H00M H 0.287113 0.066551 0.769856 0.027 Uiso 1 1 calc R U . . .
C00W C 0.41764(17) 0.09280(11) 0.46855(8) 0.0220(4) Uani 1 1 d . . . . .
C00X C 0.07056(17) 0.35323(11) 0.72492(7) 0.0192(4) Uani 1 1 d . . . . .
C00Y C 0.26201(18) 0.43744(11) 0.23140(8) 0.0227(4) Uani 1 1 d . . . . .
H00Y H 0.194411 0.474194 0.233498 0.027 Uiso 1 1 calc R U . . .
C00Z C 0.06324(17) 0.22910(11) 0.04115(8) 0.0217(4) Uani 1 1 d . . . . .
C010 C 0.31412(18) 0.19530(12) 0.30953(8) 0.0230(4) Uani 1 1 d . . . . .
H01A H 0.296572 0.152658 0.339763 0.035 Uiso 1 1 calc R U . . .
H01B H 0.252475 0.238561 0.311266 0.035 Uiso 1 1 calc R U . . .
H01C H 0.397417 0.215888 0.312242 0.035 Uiso 1 1 calc R U . . .
C011 C 0.00612(18) 0.29938(12) 0.06519(8) 0.0255(4) Uani 1 1 d . . . . .
H01D H -0.076022 0.311610 0.050876 0.038 Uiso 1 1 calc R U . . .
H01E H 0.059584 0.345790 0.055409 0.038 Uiso 1 1 calc R U . . .
H01F H -0.002427 0.286533 0.104943 0.038 Uiso 1 1 calc R U . . .
C012 C 0.46043(17) 0.33038(11) 0.22465(7) 0.0201(4) Uani 1 1 d . . . . .
C013 C 0.17853(17) 0.19642(11) 0.05889(7) 0.0194(4) Uani 1 1 d . . . . .
C014 C 0.02805(18) 0.33597(12) 0.26968(9) 0.0269(4) Uani 1 1 d . . . . .
H01G H -0.055915 0.317649 0.265371 0.040 Uiso 1 1 calc R U . . .
H01H H 0.023034 0.388961 0.281521 0.040 Uiso 1 1 calc R U . . .
H01I H 0.068748 0.298398 0.297043 0.040 Uiso 1 1 calc R U . . .
C015 C 0.29617(17) 0.35369(11) 0.71003(8) 0.0191(4) Uani 1 1 d . . . . .
C016 C 0.00215(18) 0.19852(12) 0.00063(8) 0.0246(4) Uani 1 1 d . . . . .
H016 H -0.075045 0.221920 -0.010227 0.029 Uiso 1 1 calc R U . . .
C017 C 0.10385(16) 0.34052(11) 0.21488(8) 0.0202(4) Uani 1 1 d . . . . .
H017 H 0.102225 0.286821 0.202369 0.024 Uiso 1 1 calc R U . . .
C018 C 0.01753(17) 0.14638(12) 0.18090(8) 0.0252(4) Uani 1 1 d . . . . .
H01J H 0.003663 0.147979 0.142082 0.038 Uiso 1 1 calc R U . . .
H01K H -0.009605 0.197230 0.192843 0.038 Uiso 1 1 calc R U . . .
H01L H -0.030147 0.102837 0.201933 0.038 Uiso 1 1 calc R U . . .
C019 C 0.1895(2) 0.05060(11) 0.17075(8) 0.0265(4) Uani 1 1 d . . . . .
H01M H 0.172188 0.053138 0.132215 0.040 Uiso 1 1 calc R U . . .
H01N H 0.138970 0.009071 0.192422 0.040 Uiso 1 1 calc R U . . .
H01O H 0.277799 0.037916 0.175366 0.040 Uiso 1 1 calc R U . . .
C01A C 0.45338(18) 0.11144(12) 0.67134(9) 0.0275(4) Uani 1 1 d . . . . .
H01P H 0.491151 0.063543 0.691081 0.041 Uiso 1 1 calc R U . . .
H01Q H 0.493111 0.159010 0.680505 0.041 Uiso 1 1 calc R U . . .
H01R H 0.464907 0.109763 0.632045 0.041 Uiso 1 1 calc R U . . .
C01B C 0.67549(19) 0.16621(12) 0.07891(9) 0.0302(5) Uani 1 1 d . . . . .
H01S H 0.744855 0.200345 0.085504 0.036 Uiso 1 1 calc R U . . .
H01T H 0.625570 0.195021 0.049940 0.036 Uiso 1 1 calc R U . . .
C01C C -0.05877(17) 0.31821(12) 0.72610(8) 0.0223(4) Uani 1 1 d . . . . .
H01U H -0.049237 0.262668 0.716698 0.027 Uiso 1 1 calc R U . . .
C01D C 0.47783(18) 0.40760(12) 0.23626(8) 0.0247(4) Uani 1 1 d . . . . .
H01V H 0.559301 0.423602 0.242108 0.030 Uiso 1 1 calc R U . . .
C01E C 0.31306(17) 0.11459(11) 0.68774(8) 0.0209(4) Uani 1 1 d . . . . .
C01F C 0.04193(18) 0.40046(12) 0.17261(8) 0.0248(4) Uani 1 1 d . . . . .
H01W H -0.040681 0.381603 0.166487 0.037 Uiso 1 1 calc R U . . .
H01X H 0.092859 0.405837 0.138314 0.037 Uiso 1 1 calc R U . . .
H01Y H 0.033864 0.452413 0.185890 0.037 Uiso 1 1 calc R U . . .
C01G C 0.16530(18) 0.10403(12) -0.00848(8) 0.0252(4) Uani 1 1 d . . . . .
H01Z H 0.201353 0.061197 -0.025397 0.030 Uiso 1 1 calc R U . . .
C01H C 0.29494(18) 0.43176(11) 0.72240(8) 0.0240(4) Uani 1 1 d . . . . .
H010 H 0.371397 0.458899 0.721213 0.029 Uiso 1 1 calc R U . . .
C01I C 0.07539(18) 0.43128(12) 0.73691(8) 0.0253(4) Uani 1 1 d . . . . .
H011 H -0.000023 0.458038 0.745779 0.030 Uiso 1 1 calc R U . . .
C01J C 0.38000(19) 0.46170(12) 0.23953(8) 0.0259(4) Uani 1 1 d . . . . .
H012 H 0.393799 0.514208 0.247188 0.031 Uiso 1 1 calc R U . . .
C01K C 0.40781(18) 0.09643(12) 0.25333(8) 0.0262(4) Uani 1 1 d . . . . .
H013 H 0.384244 0.049867 0.279635 0.039 Uiso 1 1 calc R U . . .
H014 H 0.487620 0.116313 0.262361 0.039 Uiso 1 1 calc R U . . .
H015 H 0.415441 0.081104 0.216579 0.039 Uiso 1 1 calc R U . . .
C01L C 0.50193(18) 0.29989(13) 0.74533(9) 0.0304(5) Uani 1 1 d . . . . .
H018 H 0.580301 0.274094 0.734741 0.046 Uiso 1 1 calc R U . . .
H019 H 0.456672 0.264197 0.773858 0.046 Uiso 1 1 calc R U . . .
H020 H 0.519469 0.349797 0.759148 0.046 Uiso 1 1 calc R U . . .
C01M C 0.2608(2) 0.03607(11) 0.67430(9) 0.0273(4) Uani 1 1 d . . . . .
H021 H 0.303525 -0.009272 0.694715 0.041 Uiso 1 1 calc R U . . .
H022 H 0.274070 0.033583 0.635149 0.041 Uiso 1 1 calc R U . . .
H023 H 0.171608 0.033925 0.684467 0.041 Uiso 1 1 calc R U . . .
C01N C 0.49374(18) 0.37353(12) 0.65089(9) 0.0266(4) Uani 1 1 d . . . . .
H024 H 0.570597 0.346778 0.639492 0.040 Uiso 1 1 calc R U . . .
H025 H 0.514093 0.422687 0.665048 0.040 Uiso 1 1 calc R U . . .
H026 H 0.442066 0.386627 0.619579 0.040 Uiso 1 1 calc R U . . .
C01O C 0.42255(16) 0.31801(11) 0.69555(8) 0.0216(4) Uani 1 1 d . . . . .
H027 H 0.408860 0.266634 0.681224 0.026 Uiso 1 1 calc R U . . .
C01P C 0.57761(17) 0.27860(12) 0.22070(9) 0.0266(4) Uani 1 1 d . . . . .
H028 H 0.552431 0.225549 0.211833 0.032 Uiso 1 1 calc R U . . .
C01Q C -0.01859(19) 0.10050(14) -0.06679(9) 0.0327(5) Uani 1 1 d . . . . .
H029 H 0.040045 0.071676 -0.089059 0.049 Uiso 1 1 calc R U . . .
H02A H -0.058999 0.143840 -0.090147 0.049 Uiso 1 1 calc R U . . .
H02B H -0.081680 0.063670 -0.048691 0.049 Uiso 1 1 calc R U . . .
C01R C 0.02159(19) 0.16943(13) 0.40796(9) 0.0307(5) Uani 1 1 d . . . . .
H02C H 0.060184 0.125853 0.432551 0.037 Uiso 1 1 calc R U . . .
H02D H 0.087848 0.197252 0.383794 0.037 Uiso 1 1 calc R U . . .
C01S C 0.48959(18) 0.25806(12) 0.55057(9) 0.0274(4) Uani 1 1 d . . . . .
H02E H 0.505539 0.244490 0.589247 0.041 Uiso 1 1 calc R U . . .
H02F H 0.438551 0.306976 0.545414 0.041 Uiso 1 1 calc R U . . .
H02G H 0.568727 0.266501 0.529247 0.041 Uiso 1 1 calc R U . . .
C01U C 0.7235(2) 0.08670(12) 0.06360(9) 0.0300(5) Uani 1 1 d . . . . .
H02H H 0.800048 0.093325 0.039454 0.036 Uiso 1 1 calc R U . . .
H02I H 0.660093 0.060114 0.045407 0.036 Uiso 1 1 calc R U . . .
C01V C 0.48097(18) 0.05066(13) 0.42430(8) 0.0273(4) Uani 1 1 d . . . . .
H02J H 0.568153 0.039631 0.432299 0.041 Uiso 1 1 calc R U . . .
H02K H 0.476769 0.084702 0.389145 0.041 Uiso 1 1 calc R U . . .
H02L H 0.439053 0.000301 0.422760 0.041 Uiso 1 1 calc R U . . .
C01W C 0.18596(19) 0.47096(12) 0.73633(9) 0.0276(4) Uani 1 1 d . . . . .
H02M H 0.187251 0.523778 0.745261 0.033 Uiso 1 1 calc R U . . .
C01X C 0.05064(18) 0.13495(12) -0.02432(8) 0.0253(4) Uani 1 1 d . . . . .
C01Y C 0.06206(18) 0.11904(12) 0.76535(8) 0.0245(4) Uani 1 1 d . . . . .
H02N H 0.071755 0.076460 0.795909 0.037 Uiso 1 1 calc R U . . .
H02O H 0.051644 0.095400 0.732012 0.037 Uiso 1 1 calc R U . . .
H02P H -0.011266 0.151969 0.772949 0.037 Uiso 1 1 calc R U . . .
C01Z C 0.75009(18) 0.03997(12) 0.11913(9) 0.0280(4) Uani 1 1 d . . . . .
H02Q H 0.732560 -0.017422 0.120116 0.034 Uiso 1 1 calc R U . . .
H02R H 0.837727 0.045710 0.127674 0.034 Uiso 1 1 calc R U . . .
B1 B 0.25237(19) 0.23095(12) 0.10459(9) 0.0181(4) Uani 1 1 d . . . . .
C020 C -0.12803(19) 0.31383(13) 0.78248(9) 0.0298(4) Uani 1 1 d . . . . .
H02S H -0.208123 0.287949 0.781611 0.045 Uiso 1 1 calc R U . . .
H02T H -0.142088 0.367920 0.791804 0.045 Uiso 1 1 calc R U . . .
H02U H -0.077947 0.282839 0.809893 0.045 Uiso 1 1 calc R U . . .
C021 C -0.13833(18) 0.36651(13) 0.68363(9) 0.0287(4) Uani 1 1 d . . . . .
H02V H -0.217371 0.339570 0.682350 0.043 Uiso 1 1 calc R U . . .
H02W H -0.093989 0.370804 0.647755 0.043 Uiso 1 1 calc R U . . .
H02X H -0.154494 0.420046 0.693630 0.043 Uiso 1 1 calc R U . . .
C023 C 0.80027(19) 0.45248(13) -0.03962(9) 0.0325(5) Uani 1 1 d . . . . .
H02Y H 0.804689 0.511335 -0.047780 0.039 Uiso 1 1 calc R U . . .
H02Z H 0.869107 0.432536 -0.016426 0.039 Uiso 1 1 calc R U . . .
C025 C 0.66879(19) 0.31535(14) 0.17456(9) 0.0331(5) Uani 1 1 d . . . . .
H030 H 0.738469 0.278074 0.170086 0.050 Uiso 1 1 calc R U . . .
H031 H 0.700180 0.365501 0.183684 0.050 Uiso 1 1 calc R U . . .
H032 H 0.625796 0.325895 0.140521 0.050 Uiso 1 1 calc R U . . .
C026 C 0.64489(19) 0.26415(15) 0.27424(10) 0.0357(5) Uani 1 1 d . . . . .
H033 H 0.717404 0.229072 0.269814 0.054 Uiso 1 1 calc R U . . .
H034 H 0.588065 0.238921 0.303510 0.054 Uiso 1 1 calc R U . . .
H035 H 0.672053 0.315258 0.283526 0.054 Uiso 1 1 calc R U . . .
C027 C 0.8060(2) 0.41438(15) -0.09175(10) 0.0388(5) Uani 1 1 d . . . . .
H036 H 0.855148 0.446701 -0.121425 0.047 Uiso 1 1 calc R U . . .
H037 H 0.841553 0.359553 -0.085960 0.047 Uiso 1 1 calc R U . . .
C029 C 0.6744(2) 0.42702(15) -0.01181(9) 0.0359(5) Uani 1 1 d . . . . .
H038 H 0.686019 0.388355 0.021327 0.043 Uiso 1 1 calc R U . . .
H039 H 0.627061 0.473924 -0.001244 0.043 Uiso 1 1 calc R U . . .
C02A C -0.0729(2) 0.13627(14) 0.37462(10) 0.0359(5) Uani 1 1 d . . . . .
H03A H -0.053383 0.079903 0.370283 0.043 Uiso 1 1 calc R U . . .
H03B H -0.076926 0.168087 0.338160 0.043 Uiso 1 1 calc R U . . .
C02E C -0.1757(2) 0.22086(14) 0.43077(11) 0.0371(5) Uani 1 1 d . . . . .
H03C H -0.202056 0.266727 0.404477 0.044 Uiso 1 1 calc R U . . .
H03D H -0.225434 0.221624 0.465530 0.044 Uiso 1 1 calc R U . . .
C02H C 0.6617(2) 0.07797(14) 0.15891(9) 0.0378(5) Uani 1 1 d . . . . .
H03E H 0.600445 0.038499 0.176512 0.045 Uiso 1 1 calc R U . . .
H03F H 0.708744 0.096892 0.187635 0.045 Uiso 1 1 calc R U . . .
C02I C 0.6710(2) 0.41408(18) -0.10362(10) 0.0439(6) Uani 1 1 d . . . . .
H03G H 0.642341 0.467734 -0.119746 0.053 Uiso 1 1 calc R U . . .
H03H H 0.655719 0.375295 -0.128890 0.053 Uiso 1 1 calc R U . . .
C02P C -0.1928(2) 0.14362(15) 0.40862(11) 0.0396(5) Uani 1 1 d . . . . .
H03I H -0.265870 0.146529 0.385973 0.047 Uiso 1 1 calc R U . . .
H03J H -0.202351 0.098341 0.438302 0.047 Uiso 1 1 calc R U . . .
B2 B 0.23677(18) 0.21526(12) 0.60218(9) 0.0183(4) Uani 1 1 d . . . . .
Li2X Li 0.0465(3) 0.21054(19) 0.64955(13) 0.0215(6) Uani 1 1 d . . . . .
Li2Y Li 0.4441(3) 0.2023(2) 0.14091(14) 0.0247(7) Uani 1 1 d . . . . .
Li2Z Li 0.0356(3) 0.3156(2) 0.46546(15) 0.0290(7) Uani 1 1 d . . . . .
Li30 Li 0.4695(3) 0.3206(2) -0.03677(15) 0.0289(7) Uani 1 1 d . . . . .
O1_1 O 0.1710(5) 0.3385(4) 0.4112(4) 0.0281(8) Uani 0.762(6) 1 d D U P A 1
C1_1 C 0.2896(6) 0.3009(3) 0.4250(4) 0.0348(8) Uani 0.762(6) 1 d D U P A 1
H1A_1 H 0.295938 0.246947 0.413695 0.042 Uiso 0.762(6) 1 calc R U P A 1
H1B_1 H 0.299314 0.296084 0.464710 0.042 Uiso 0.762(6) 1 calc R U P A 1
C2_1 C 0.3873(3) 0.3543(2) 0.39446(16) 0.0542(10) Uani 0.762(6) 1 d D U P A 1
H2A_1 H 0.402647 0.342993 0.356520 0.065 Uiso 0.762(6) 1 calc R U P A 1
H2B_1 H 0.466471 0.349639 0.413048 0.065 Uiso 0.762(6) 1 calc R U P A 1
C3_1 C 0.3240(4) 0.4372(3) 0.3966(2) 0.0577(12) Uani 0.762(6) 1 d D U P A 1
H3A_1 H 0.335552 0.456471 0.431846 0.069 Uiso 0.762(6) 1 calc R U P A 1
H3B_1 H 0.357622 0.477046 0.366637 0.069 Uiso 0.762(6) 1 calc R U P A 1
C4_1 C 0.1893(4) 0.4215(4) 0.3900(3) 0.0432(11) Uani 0.762(6) 1 d D U P A 1
H4A_1 H 0.134972 0.456277 0.410587 0.052 Uiso 0.762(6) 1 calc R U P A 1
H4B_1 H 0.170013 0.431828 0.351065 0.052 Uiso 0.762(6) 1 calc R U P A 1
O1_2 O 0.1811(17) 0.3440(16) 0.4074(15) 0.0341(19) Uani 0.238(6) 1 d D U P A 2
C1_2 C 0.291(2) 0.3000(9) 0.4255(13) 0.0386(19) Uani 0.238(6) 1 d D U P A 2
H1A_2 H 0.328265 0.269793 0.396911 0.046 Uiso 0.238(6) 1 calc R U P A 2
H1B_2 H 0.271753 0.262231 0.458957 0.046 Uiso 0.238(6) 1 calc R U P A 2
C2_2 C 0.3780(10) 0.3641(7) 0.4368(5) 0.0517(18) Uani 0.238(6) 1 d D U P A 2
H2A_2 H 0.465618 0.345101 0.436129 0.062 Uiso 0.238(6) 1 calc R U P A 2
H2B_2 H 0.355620 0.382618 0.472284 0.062 Uiso 0.238(6) 1 calc R U P A 2
C3_2 C 0.3555(14) 0.4292(9) 0.3895(7) 0.052(2) Uani 0.238(6) 1 d D U P A 2
H3A_2 H 0.378203 0.482249 0.398113 0.063 Uiso 0.238(6) 1 calc R U P A 2
H3B_2 H 0.402797 0.418257 0.355833 0.063 Uiso 0.238(6) 1 calc R U P A 2
C4_2 C 0.2178(13) 0.4238(14) 0.3843(10) 0.043(2) Uani 0.238(6) 1 d D U P A 2
H4A_2 H 0.172825 0.463778 0.404086 0.051 Uiso 0.238(6) 1 calc R U P A 2
H4B_2 H 0.197959 0.434360 0.345467 0.051 Uiso 0.238(6) 1 calc R U P A 2
O1_3 O -0.0951(9) 0.3986(9) 0.4533(4) 0.0343(12) Uani 0.61(2) 1 d D U P A 1
C1_3 C -0.1422(8) 0.4337(8) 0.4019(3) 0.0363(14) Uani 0.61(2) 1 d D U P A 1
H1A_3 H -0.122670 0.399218 0.373229 0.044 Uiso 0.61(2) 1 calc R U P A 1
H1B_3 H -0.106779 0.487109 0.389912 0.044 Uiso 0.61(2) 1 calc R U P A 1
C2_3 C -0.2815(8) 0.4396(6) 0.4143(3) 0.0423(14) Uani 0.61(2) 1 d D U P A 1
H2A_3 H -0.322224 0.388507 0.411714 0.051 Uiso 0.61(2) 1 calc R U P A 1
H2B_3 H -0.319900 0.482647 0.389270 0.051 Uiso 0.61(2) 1 calc R U P A 1
C3_3 C -0.2899(6) 0.4589(5) 0.4731(3) 0.0393(13) Uani 0.61(2) 1 d D U P A 1
H3A_3 H -0.313653 0.515613 0.474126 0.047 Uiso 0.61(2) 1 calc R U P A 1
H3B_3 H -0.351947 0.424869 0.495782 0.047 Uiso 0.61(2) 1 calc R U P A 1
C4_3 C -0.1604(8) 0.4415(5) 0.4933(3) 0.0355(12) Uani 0.61(2) 1 d D U P A 1
H4A_3 H -0.117699 0.491811 0.496212 0.043 Uiso 0.61(2) 1 calc R U P A 1
H4B_3 H -0.164697 0.408582 0.529564 0.043 Uiso 0.61(2) 1 calc R U P A 1
O1_4 O -0.0843(15) 0.4006(15) 0.4554(6) 0.0368(17) Uani 0.39(2) 1 d D U P A 2
C1_4 C -0.1179(11) 0.4408(12) 0.4032(5) 0.0346(18) Uani 0.39(2) 1 d D U P A 2
H1A_4 H -0.098314 0.406453 0.374487 0.042 Uiso 0.39(2) 1 calc R U P A 2
H1B_4 H -0.071418 0.491044 0.393794 0.042 Uiso 0.39(2) 1 calc R U P A 2
C2_4 C -0.2555(11) 0.4583(8) 0.4077(4) 0.0380(17) Uani 0.39(2) 1 d D U P A 2
H2A_4 H -0.300976 0.423991 0.386579 0.046 Uiso 0.39(2) 1 calc R U P A 2
H2B_4 H -0.273450 0.514921 0.393911 0.046 Uiso 0.39(2) 1 calc R U P A 2
C3_4 C -0.2931(10) 0.4404(9) 0.4683(5) 0.0434(18) Uani 0.39(2) 1 d D U P A 2
H3A_4 H -0.338312 0.486569 0.481097 0.052 Uiso 0.39(2) 1 calc R U P A 2
H3B_4 H -0.347146 0.393199 0.475477 0.052 Uiso 0.39(2) 1 calc R U P A 2
C4_4 C -0.1736(13) 0.4244(9) 0.4962(5) 0.0419(18) Uani 0.39(2) 1 d D U P A 2
H4A_4 H -0.145959 0.473051 0.509890 0.050 Uiso 0.39(2) 1 calc R U P A 2
H4B_4 H -0.183940 0.381285 0.527350 0.050 Uiso 0.39(2) 1 calc R U P A 2
O1_5 O 0.3515(5) 0.3634(6) -0.0911(7) 0.0287(9) Uani 0.688(5) 1 d D U P B 1
C1_5 C 0.2260(6) 0.3352(3) -0.0782(3) 0.0320(11) Uani 0.688(5) 1 d D U P B 1
H1A_5 H 0.223044 0.292139 -0.046853 0.038 Uiso 0.688(5) 1 calc R U P B 1
H1B_5 H 0.191770 0.315190 -0.109904 0.038 Uiso 0.688(5) 1 calc R U P B 1
C2_5 C 0.1558(3) 0.4091(2) -0.06438(14) 0.0377(8) Uani 0.688(5) 1 d D U P B 1
H2A_5 H 0.065551 0.404648 -0.068651 0.045 Uiso 0.688(5) 1 calc R U P B 1
H2B_5 H 0.169095 0.418414 -0.026631 0.045 Uiso 0.688(5) 1 calc R U P B 1
C3_5 C 0.2114(5) 0.4744(3) -0.1052(2) 0.0406(12) Uani 0.688(5) 1 d D U P B 1
H3A_5 H 0.205511 0.526339 -0.090983 0.049 Uiso 0.688(5) 1 calc R U P B 1
H3B_5 H 0.169458 0.479112 -0.139938 0.049 Uiso 0.688(5) 1 calc R U P B 1
C4_5 C 0.3455(5) 0.4474(4) -0.1126(3) 0.0362(12) Uani 0.688(5) 1 d D U P B 1
H4A_5 H 0.373159 0.455452 -0.151658 0.043 Uiso 0.688(5) 1 calc R U P B 1
H4B_5 H 0.399852 0.478304 -0.092664 0.043 Uiso 0.688(5) 1 calc R U P B 1
O1_6 O 0.3464(12) 0.3573(13) -0.0896(15) 0.0304(18) Uani 0.312(5) 1 d D U P B 2
C1_6 C 0.2184(12) 0.3405(8) -0.0725(7) 0.0343(18) Uani 0.312(5) 1 d D U P B 2
H1A_6 H 0.202311 0.347262 -0.033639 0.041 Uiso 0.312(5) 1 calc R U P B 2
H1B_6 H 0.198329 0.285145 -0.077139 0.041 Uiso 0.312(5) 1 calc R U P B 2
C2_6 C 0.1414(6) 0.3995(5) -0.1082(3) 0.0405(15) Uani 0.312(5) 1 d D U P B 2
H2A_6 H 0.061277 0.412000 -0.089366 0.049 Uiso 0.312(5) 1 calc R U P B 2
H2B_6 H 0.125238 0.379606 -0.142816 0.049 Uiso 0.312(5) 1 calc R U P B 2
C3_6 C 0.2260(11) 0.4720(6) -0.1179(6) 0.0398(18) Uani 0.312(5) 1 d D U P B 2
H3A_6 H 0.207647 0.506740 -0.152101 0.048 Uiso 0.312(5) 1 calc R U P B 2
H3B_6 H 0.216900 0.503791 -0.087210 0.048 Uiso 0.312(5) 1 calc R U P B 2
C4_6 C 0.3541(10) 0.4349(9) -0.1219(7) 0.0354(19) Uani 0.312(5) 1 d D U P B 2
H4A_6 H 0.379398 0.429752 -0.160244 0.042 Uiso 0.312(5) 1 calc R U P B 2
H4B_6 H 0.415473 0.468057 -0.107490 0.042 Uiso 0.312(5) 1 calc R U P B 2
O1_7 O 0.5280(6) 0.2202(5) -0.0669(5) 0.0302(7) Uani 0.789(12) 1 d D U P B 1
C1_7 C 0.6519(5) 0.1890(3) -0.07480(19) 0.0362(10) Uani 0.789(12) 1 d D U P B 1
H1A_7 H 0.674975 0.151908 -0.042371 0.043 Uiso 0.789(12) 1 calc R U P B 1
H1B_7 H 0.712439 0.232828 -0.081319 0.043 Uiso 0.789(12) 1 calc R U P B 1
C2_7 C 0.6503(3) 0.1453(3) -0.1243(2) 0.0343(9) Uani 0.789(12) 1 d D U P B 1
H2A_7 H 0.667871 0.181810 -0.158462 0.041 Uiso 0.789(12) 1 calc R U P B 1
H2B_7 H 0.711341 0.100430 -0.122137 0.041 Uiso 0.789(12) 1 calc R U P B 1
C3_7 C 0.5189(4) 0.1155(3) -0.1207(2) 0.0368(10) Uani 0.789(12) 1 d D U P B 1
H3A_7 H 0.510146 0.065243 -0.095265 0.044 Uiso 0.789(12) 1 calc R U P B 1
H3B_7 H 0.492248 0.106809 -0.156900 0.044 Uiso 0.789(12) 1 calc R U P B 1
C4_7 C 0.4456(5) 0.1829(5) -0.0993(5) 0.0325(10) Uani 0.789(12) 1 d D U P B 1
H4A_7 H 0.417669 0.221883 -0.129841 0.039 Uiso 0.789(12) 1 calc R U P B 1
H4B_7 H 0.371636 0.162093 -0.076768 0.039 Uiso 0.789(12) 1 calc R U P B 1
O1_8 O 0.533(2) 0.226(2) -0.0649(19) 0.0312(19) Uani 0.211(12) 1 d D U P B 2
C1_8 C 0.6565(17) 0.2077(8) -0.0860(8) 0.0322(19) Uani 0.211(12) 1 d D U P B 2
H1A_8 H 0.717451 0.209189 -0.057829 0.039 Uiso 0.211(12) 1 calc R U P B 2
H1B_8 H 0.680983 0.246975 -0.117987 0.039 Uiso 0.211(12) 1 calc R U P B 2
C2_8 C 0.6522(11) 0.1253(8) -0.1021(9) 0.0359(18) Uani 0.211(12) 1 d D U P B 2
H2A_8 H 0.690319 0.085511 -0.074636 0.043 Uiso 0.211(12) 1 calc R U P B 2
H2B_8 H 0.696853 0.123211 -0.137925 0.043 Uiso 0.211(12) 1 calc R U P B 2
C3_8 C 0.5148(14) 0.1091(12) -0.1050(8) 0.0334(19) Uani 0.211(12) 1 d D U P B 2
H3A_8 H 0.497344 0.095540 -0.141391 0.040 Uiso 0.211(12) 1 calc R U P B 2
H3B_8 H 0.488270 0.064430 -0.077020 0.040 Uiso 0.211(12) 1 calc R U P B 2
C4_8 C 0.4485(17) 0.186(2) -0.095(2) 0.032(2) Uani 0.211(12) 1 d D U P B 2
H4A_8 H 0.430304 0.218693 -0.129554 0.039 Uiso 0.211(12) 1 calc R U P B 2
H4B_8 H 0.369413 0.174167 -0.073032 0.039 Uiso 0.211(12) 1 calc R U P B 2
O1_9 O -0.1115(7) 0.1598(4) 0.6488(3) 0.0250(9) Uani 0.690(16) 1 d D U P C 1
C1_9 C -0.2019(7) 0.1929(3) 0.6108(3) 0.0275(10) Uani 0.690(16) 1 d D U P C 1
H1A_9 H -0.166793 0.238022 0.585359 0.033 Uiso 0.690(16) 1 calc R U P C 1
H1B_9 H -0.277286 0.211755 0.630320 0.033 Uiso 0.690(16) 1 calc R U P C 1
C2_9 C -0.2319(14) 0.1240(4) 0.5805(3) 0.0283(11) Uani 0.690(16) 1 d D U P C 1
H2A_9 H -0.176153 0.123270 0.547439 0.034 Uiso 0.690(16) 1 calc R U P C 1
H2B_9 H -0.319216 0.127474 0.569935 0.034 Uiso 0.690(16) 1 calc R U P C 1
C3_9 C -0.2101(7) 0.0501(3) 0.6220(3) 0.0330(12) Uani 0.690(16) 1 d D U P C 1
H3A_9 H -0.290192 0.025364 0.635724 0.040 Uiso 0.690(16) 1 calc R U P C 1
H3B_9 H -0.157780 0.010169 0.605160 0.040 Uiso 0.690(16) 1 calc R U P C 1
C4_9 C -0.1455(6) 0.0784(3) 0.66757(18) 0.0291(10) Uani 0.690(16) 1 d D U P C 1
H4A_9 H -0.201622 0.075512 0.700787 0.035 Uiso 0.690(16) 1 calc R U P C 1
H4B_9 H -0.070569 0.045000 0.676076 0.035 Uiso 0.690(16) 1 calc R U P C 1
O1_10 O -0.1211(18) 0.1670(9) 0.6459(7) 0.0279(17) Uani 0.310(16) 1 d D U P C 2
C1_10 C -0.1846(13) 0.0978(8) 0.6739(4) 0.0320(17) Uani 0.310(16) 1 d D U P C 2
H1A_10 H -0.255455 0.114206 0.697367 0.038 Uiso 0.310(16) 1 calc R U P C 2
H1B_10 H -0.127138 0.063659 0.697081 0.038 Uiso 0.310(16) 1 calc R U P C 2
C2_10 C -0.2297(16) 0.0535(8) 0.6306(5) 0.0288(18) Uani 0.310(16) 1 d D U P C 2
H2A_10 H -0.314882 0.033827 0.640457 0.035 Uiso 0.310(16) 1 calc R U P C 2
H2B_10 H -0.173969 0.007587 0.625132 0.035 Uiso 0.310(16) 1 calc R U P C 2
C3_10 C -0.228(3) 0.1149(10) 0.5794(6) 0.0271(17) Uani 0.310(16) 1 d D U P C 2
H3A_10 H -0.167089 0.098929 0.551285 0.032 Uiso 0.310(16) 1 calc R U P C 2
H3B_10 H -0.311074 0.120612 0.564262 0.032 Uiso 0.310(16) 1 calc R U P C 2
C4_10 C -0.1903(17) 0.1921(7) 0.5980(5) 0.0281(18) Uani 0.310(16) 1 d D U P C 2
H4A_10 H -0.137787 0.223996 0.569386 0.034 Uiso 0.310(16) 1 calc R U P C 2
H4B_10 H -0.264439 0.224432 0.607188 0.034 Uiso 0.310(16) 1 calc R U P C 2

loop_
_atom_site_aniso_label
_atom_site_aniso_U_11
_atom_site_aniso_U_22
_atom_site_aniso_U_33
_atom_site_aniso_U_23
_atom_site_aniso_U_13
_atom_site_aniso_U_12
Te01 0.02104(6) 0.01690(6) 0.01913(6) -0.00045(4) 0.00090(4) -0.00074(4)
Te02 0.02417(6) 0.01638(6) 0.01829(6) -0.00188(4) -0.00132(5) 0.00313(4)
O003 0.0237(7) 0.0241(7) 0.0283(7) -0.0009(6) 0.0038(6) 0.0085(6)
O006 0.0233(7) 0.0315(8) 0.0391(8) -0.0130(7) -0.0006(6) 0.0016(6)
N007 0.0181(7) 0.0135(7) 0.0169(7) -0.0029(6) -0.0010(6) 0.0005(6)
N00A 0.0179(7) 0.0126(7) 0.0186(7) -0.0019(6) -0.0009(6) 0.0015(6)
O00B 0.0272(7) 0.0545(10) 0.0260(8) 0.0007(7) 0.0016(6) -0.0127(7)
C00D 0.0189(8) 0.0160(8) 0.0158(8) -0.0040(7) -0.0018(7) 0.0009(7)
C00E 0.0209(9) 0.0175(8) 0.0213(9) -0.0010(7) 0.0018(7) -0.0003(7)
C00F 0.0223(9) 0.0210(9) 0.0261(10) -0.0073(8) -0.0013(8) -0.0015(7)
C00G 0.0188(8) 0.0172(8) 0.0223(9) -0.0031(7) -0.0026(7) 0.0049(7)
C00H 0.0244(9) 0.0253(10) 0.0191(9) -0.0014(8) -0.0030(7) -0.0016(8)
C00I 0.0214(9) 0.0180(9) 0.0213(9) -0.0027(7) 0.0013(7) -0.0022(7)
C00J 0.0282(10) 0.0240(10) 0.0268(10) -0.0077(8) -0.0024(8) 0.0063(8)
C00K 0.0204(9) 0.0186(9) 0.0195(9) -0.0007(7) -0.0039(7) -0.0010(7)
C00L 0.0181(8) 0.0161(8) 0.0155(8) -0.0027(7) 0.0017(7) -0.0010(7)
C00M 0.0168(8) 0.0139(8) 0.0212(9) -0.0048(7) -0.0011(7) 0.0008(7)
C00N 0.0228(9) 0.0194(9) 0.0241(9) -0.0060(7) -0.0057(8) 0.0019(7)
C00O 0.0172(8) 0.0285(10) 0.0264(10) -0.0065(8) 0.0005(7) 0.0021(7)
C00P 0.0146(8) 0.0141(8) 0.0222(9) -0.0057(7) -0.0001(7) 0.0027(6)
C00Q 0.0242(9) 0.0193(9) 0.0212(9) -0.0028(7) 0.0007(7) -0.0002(7)
C00R 0.0195(8) 0.0177(9) 0.0208(9) -0.0034(7) -0.0020(7) 0.0033(7)
C00S 0.0192(8) 0.0178(9) 0.0179(9) 0.0001(7) 0.0010(7) 0.0028(7)
C00T 0.0195(9) 0.0216(9) 0.0242(10) -0.0061(8) -0.0016(7) 0.0010(7)
C00U 0.0206(9) 0.0173(8) 0.0166(8) -0.0023(7) 0.0003(7) 0.0001(7)
C00V 0.0240(9) 0.0184(9) 0.0244(10) -0.0006(7) -0.0081(8) 0.0042(7)
C00W 0.0219(9) 0.0234(9) 0.0214(9) -0.0063(8) -0.0022(7) 0.0067(7)
C00X 0.0199(9) 0.0204(9) 0.0182(9) -0.0054(7) -0.0028(7) 0.0020(7)
C00Y 0.0243(9) 0.0188(9) 0.0255(10) -0.0062(8) 0.0003(8) 0.0023(7)
C00Z 0.0209(9) 0.0226(9) 0.0215(9) -0.0034(7) 0.0012(7) -0.0018(7)
C010 0.0230(9) 0.0266(10) 0.0185(9) -0.0006(8) -0.0006(7) 0.0031(8)
C011 0.0227(9) 0.0258(10) 0.0286(10) -0.0059(8) -0.0031(8) 0.0048(8)
C012 0.0192(9) 0.0233(9) 0.0179(9) -0.0028(7) -0.0011(7) 0.0004(7)
C013 0.0214(9) 0.0184(9) 0.0182(9) -0.0025(7) 0.0012(7) -0.0023(7)
C014 0.0212(9) 0.0253(10) 0.0323(11) 0.0003(8) 0.0033(8) 0.0044(8)
C015 0.0194(9) 0.0176(9) 0.0210(9) -0.0046(7) -0.0035(7) 0.0005(7)
C016 0.0203(9) 0.0302(10) 0.0234(10) -0.0036(8) -0.0024(8) -0.0005(8)
C017 0.0175(8) 0.0169(9) 0.0265(10) -0.0055(7) 0.0005(7) 0.0030(7)
C018 0.0209(9) 0.0265(10) 0.0279(10) -0.0022(8) 0.0008(8) -0.0075(8)
C019 0.0355(11) 0.0165(9) 0.0274(10) -0.0041(8) 0.0025(9) -0.0040(8)
C01A 0.0224(9) 0.0250(10) 0.0354(11) -0.0057(9) -0.0055(8) 0.0104(8)
C01B 0.0278(10) 0.0239(10) 0.0366(12) -0.0023(9) 0.0104(9) 0.0043(8)
C01C 0.0174(8) 0.0237(9) 0.0271(10) -0.0085(8) -0.0005(7) 0.0035(7)
C01D 0.0220(9) 0.0269(10) 0.0265(10) -0.0077(8) -0.0020(8) -0.0061(8)
C01E 0.0210(9) 0.0168(9) 0.0253(10) -0.0032(7) -0.0049(7) 0.0049(7)
C01F 0.0245(9) 0.0232(10) 0.0276(10) -0.0073(8) -0.0027(8) 0.0059(8)
C01G 0.0285(10) 0.0247(10) 0.0238(10) -0.0095(8) 0.0032(8) -0.0025(8)
C01H 0.0230(9) 0.0201(9) 0.0305(10) -0.0071(8) -0.0044(8) -0.0030(7)
C01I 0.0229(9) 0.0234(10) 0.0313(11) -0.0110(8) -0.0014(8) 0.0055(8)
C01J 0.0324(10) 0.0181(9) 0.0283(10) -0.0067(8) -0.0009(8) -0.0040(8)
C01K 0.0263(10) 0.0220(9) 0.0279(10) 0.0026(8) 0.0012(8) 0.0079(8)
C01L 0.0212(9) 0.0325(11) 0.0374(12) -0.0020(9) -0.0079(9) -0.0009(8)
C01M 0.0343(11) 0.0169(9) 0.0311(11) -0.0042(8) -0.0062(9) 0.0047(8)
C01N 0.0230(9) 0.0239(10) 0.0338(11) -0.0078(8) 0.0020(8) -0.0033(8)
C01O 0.0169(8) 0.0194(9) 0.0296(10) -0.0060(8) -0.0029(8) -0.0019(7)
C01P 0.0169(9) 0.0300(10) 0.0343(11) -0.0089(9) -0.0023(8) 0.0008(8)
C01Q 0.0270(10) 0.0463(13) 0.0285(11) -0.0174(10) -0.0006(9) -0.0055(9)
C01R 0.0281(10) 0.0321(11) 0.0326(11) -0.0090(9) -0.0007(9) 0.0055(9)
C01S 0.0218(9) 0.0278(10) 0.0342(11) -0.0111(9) 0.0020(8) -0.0021(8)
C01U 0.0289(10) 0.0260(10) 0.0344(12) -0.0064(9) 0.0085(9) 0.0039(8)
C01V 0.0239(9) 0.0321(11) 0.0278(11) -0.0124(9) 0.0002(8) 0.0051(8)
C01W 0.0313(10) 0.0191(9) 0.0351(11) -0.0129(8) -0.0042(9) 0.0027(8)
C01X 0.0235(9) 0.0322(11) 0.0214(9) -0.0092(8) 0.0027(8) -0.0059(8)
C01Y 0.0246(9) 0.0236(10) 0.0248(10) 0.0003(8) -0.0030(8) -0.0048(8)
C01Z 0.0231(9) 0.0269(10) 0.0340(11) -0.0068(9) 0.0013(8) 0.0063(8)
B1 0.0182(9) 0.0145(9) 0.0213(10) -0.0032(8) 0.0016(8) 0.0003(7)
C020 0.0222(9) 0.0362(12) 0.0309(11) -0.0070(9) 0.0035(8) 0.0018(8)
C021 0.0206(9) 0.0355(11) 0.0311(11) -0.0087(9) -0.0039(8) 0.0053(8)
C023 0.0241(10) 0.0321(11) 0.0395(12) 0.0010(9) -0.0019(9) -0.0004(9)
C025 0.0190(9) 0.0427(13) 0.0391(12) -0.0128(10) 0.0031(9) -0.0019(9)
C026 0.0220(10) 0.0445(13) 0.0415(13) -0.0063(11) -0.0087(9) 0.0033(9)
C027 0.0342(12) 0.0388(13) 0.0418(13) -0.0037(10) 0.0087(10) -0.0076(10)
C029 0.0302(11) 0.0453(13) 0.0320(12) -0.0048(10) 0.0017(9) -0.0073(10)
C02A 0.0362(12) 0.0368(12) 0.0359(12) -0.0102(10) 0.0015(10) -0.0068(10)
C02E 0.0233(10) 0.0381(13) 0.0502(14) -0.0084(11) -0.0008(10) 0.0021(9)
C02H 0.0403(12) 0.0396(13) 0.0312(12) -0.0017(10) 0.0008(10) 0.0241(10)
C02I 0.0393(13) 0.0639(17) 0.0262(12) 0.0024(11) 0.0028(10) -0.0122(12)
C02P 0.0321(12) 0.0431(14) 0.0441(14) -0.0077(11) 0.0002(10) -0.0078(10)
B2 0.0150(9) 0.0157(9) 0.0246(11) -0.0045(8) -0.0011(8) 0.0020(7)
Li2X 0.0196(15) 0.0237(16) 0.0217(16) -0.0041(13) -0.0012(12) -0.0023(12)
Li2Y 0.0213(15) 0.0268(17) 0.0261(17) -0.0058(14) 0.0002(13) 0.0047(13)
Li2Z 0.0324(18) 0.0253(17) 0.0291(18) -0.0039(14) -0.0015(15) 0.0020(14)
Li30 0.0236(16) 0.0343(19) 0.0279(18) -0.0012(15) -0.0012(14) 0.0013(14)
O1_1 0.0338(14) 0.0258(15) 0.0233(19) 0.0032(12) -0.0022(15) -0.0066(11)
C1_1 0.0271(15) 0.0502(17) 0.0277(16) -0.0076(14) 0.0021(13) -0.0037(14)
C2_1 0.0463(17) 0.066(2) 0.053(2) -0.0238(17) 0.0146(15) -0.0238(15)
C3_1 0.061(3) 0.055(2) 0.059(2) -0.0186(17) 0.0239(19) -0.0323(18)
C4_1 0.060(2) 0.0327(16) 0.034(2) 0.0025(15) 0.006(2) -0.020(2)
O1_2 0.039(3) 0.034(3) 0.028(3) -0.001(3) 0.005(3) -0.011(3)
C1_2 0.035(3) 0.048(3) 0.033(3) -0.007(3) 0.004(3) -0.009(3)
C2_2 0.048(3) 0.062(3) 0.045(3) -0.009(3) 0.007(3) -0.022(3)
C3_2 0.054(4) 0.055(3) 0.047(4) -0.008(3) 0.018(3) -0.029(3)
C4_2 0.052(4) 0.035(3) 0.037(4) 0.001(3) 0.017(4) -0.018(3)
O1_3 0.043(2) 0.032(2) 0.0276(18) -0.0040(17) -0.0085(16) 0.016(2)
C1_3 0.045(3) 0.032(3) 0.0321(19) -0.0003(17) -0.013(2) 0.008(3)
C2_3 0.039(3) 0.038(3) 0.048(2) 0.002(2) -0.010(2) 0.014(2)
C3_3 0.043(2) 0.028(3) 0.047(2) -0.0069(18) 0.0014(18) -0.0002(19)
C4_3 0.050(2) 0.024(3) 0.032(2) -0.0053(17) -0.0010(18) 0.0073(19)
O1_4 0.050(3) 0.032(3) 0.028(3) -0.005(2) -0.007(2) 0.015(3)
C1_4 0.040(3) 0.031(3) 0.032(3) -0.003(2) -0.010(3) 0.012(3)
C2_4 0.041(3) 0.033(3) 0.038(3) 0.004(2) -0.004(2) 0.002(3)
C3_4 0.046(3) 0.039(4) 0.045(3) -0.005(3) -0.001(2) 0.001(3)
C4_4 0.055(3) 0.034(4) 0.037(3) -0.007(3) -0.003(2) 0.017(3)
O1_5 0.0217(14) 0.033(2) 0.0291(18) 0.0035(17) -0.0025(15) 0.0050(14)
C1_5 0.0233(17) 0.0418(19) 0.032(2) -0.0105(16) -0.0015(15) 0.0017(15)
C2_5 0.0253(14) 0.0497(18) 0.0392(18) -0.0110(14) -0.0031(13) 0.0096(13)
C3_5 0.0370(19) 0.0448(18) 0.039(3) -0.0053(17) -0.0042(17) 0.0200(15)
C4_5 0.0367(18) 0.033(2) 0.036(3) 0.0038(17) 0.0014(16) 0.0078(16)
O1_6 0.026(3) 0.034(3) 0.028(3) 0.003(3) -0.002(3) 0.005(3)
C1_6 0.023(3) 0.047(3) 0.033(3) -0.003(3) -0.004(3) -0.002(3)
C2_6 0.031(3) 0.048(3) 0.043(3) -0.008(3) -0.008(2) 0.008(2)
C3_6 0.038(3) 0.042(3) 0.040(4) -0.007(3) -0.007(3) 0.011(3)
C4_6 0.031(3) 0.038(3) 0.035(4) 0.001(3) 0.000(3) 0.011(3)
O1_7 0.0245(12) 0.0374(18) 0.0305(15) -0.0112(12) -0.0054(12) 0.0079(12)
C1_7 0.0265(14) 0.045(2) 0.041(2) -0.0164(17) -0.0090(15) 0.0105(16)
C2_7 0.0303(13) 0.0403(18) 0.034(2) -0.0123(15) -0.0025(14) 0.0080(13)
C3_7 0.0369(15) 0.0360(17) 0.040(2) -0.0093(17) -0.0144(16) 0.0022(13)
C4_7 0.0230(13) 0.0420(17) 0.032(3) -0.0033(15) -0.0051(13) -0.0016(13)
O1_8 0.025(3) 0.038(3) 0.032(4) -0.010(3) -0.007(3) 0.003(3)
C1_8 0.025(3) 0.036(3) 0.037(4) -0.010(3) -0.003(3) 0.002(3)
C2_8 0.029(3) 0.039(3) 0.041(4) -0.012(3) -0.005(3) 0.003(3)
C3_8 0.031(3) 0.037(3) 0.035(4) -0.012(3) -0.007(3) 0.000(3)
C4_8 0.027(3) 0.037(3) 0.033(4) -0.009(3) -0.005(3) 0.003(3)
O1_9 0.0212(17) 0.0243(16) 0.0296(16) -0.0008(13) -0.0085(12) -0.0040(14)
C1_9 0.0236(19) 0.0284(16) 0.032(2) -0.0049(16) -0.0089(19) 0.0006(13)
C2_9 0.0222(18) 0.031(2) 0.0323(18) -0.0031(16) -0.0058(16) 0.001(2)
C3_9 0.031(3) 0.0290(17) 0.040(2) -0.0040(16) -0.0083(19) -0.0016(16)
C4_9 0.034(2) 0.0229(18) 0.0295(16) 0.0005(14) -0.0013(16) -0.0091(16)
O1_10 0.025(3) 0.028(3) 0.031(3) -0.001(3) -0.007(3) -0.006(3)
C1_10 0.030(3) 0.034(3) 0.032(3) 0.000(3) -0.006(3) -0.007(3)
C2_10 0.026(3) 0.027(3) 0.034(3) -0.005(3) 0.001(3) -0.003(3)
C3_10 0.023(3) 0.028(3) 0.033(3) -0.010(3) -0.006(3) -0.005(3)
C4_10 0.023(3) 0.032(3) 0.030(3) -0.004(3) -0.009(3) 0.002(3)

loop_
_atom_type_symbol
_atom_type_description
_atom_type_scat_dispersion_real
_atom_type_scat_dispersion_imag
_atom_type_scat_source
C C 0.0181 0.0091 'International Tables Vol C Tables 4.2.6.8 and 6.1.1.4'
H H 0.0000 0.0000 'International Tables Vol C Tables 4.2.6.8 and 6.1.1.4'
Li Li 0.0008 0.0003 'International Tables Vol C Tables 4.2.6.8 and 6.1.1.4'
B B 0.0090 0.0039 'International Tables Vol C Tables 4.2.6.8 and 6.1.1.4'
N N 0.0311 0.0180 'International Tables Vol C Tables 4.2.6.8 and 6.1.1.4'
O O 0.0492 0.0322 'International Tables Vol C Tables 4.2.6.8 and 6.1.1.4'
Te Te -0.1759 6.3531 'International Tables Vol C Tables 4.2.6.8 and 6.1.1.4'

loop_
_exptl_crystal_face_index_h
_exptl_crystal_face_index_k
_exptl_crystal_face_index_l
_exptl_crystal_face_perp_dist
0 1 -2 0.0384
0 -1 2 0.0066
2 -1 -1 0.1262
-2 1 1 0.1050
1 0 0 0.1272
0 2 -1 0.0228
0 1 0 0.0196
-1 -1 -1 0.1062
2 1 2 0.1066
1 1 1 0.0939
-1 -2 -1 0.0874
0 2 1 0.0156
0 -2 -1 0.0345
0 -1 -1 0.0360
0 1 1 0.0107

loop_
_geom_angle_atom_site_label_1
_geom_angle_atom_site_label_2
_geom_angle_atom_site_label_3
_geom_angle
_geom_angle_site_symmetry_1
_geom_angle_site_symmetry_3
_geom_angle_publ_flag
B1 Te01 Li2Y 55.10(9) . . ?
B1 Te01 Li30 114.13(9) . . ?
Li2Y Te01 Li30 114.54(10) . . ?
B2 Te02 Li2X 54.77(8) . . ?
B2 Te02 Li2Z 114.71(9) . . ?
Li2X Te02 Li2Z 117.41(10) . . ?
C02H O003 C01B 106.87(15) . . ?
C02H O003 Li2Y 133.61(16) . . ?
C01B O003 Li2Y 119.52(15) . . ?
C02E O006 C01R 108.70(16) . . ?
C02E O006 Li2Z 124.77(16) . . ?
C01R O006 Li2Z 123.05(16) . . ?
C00D N007 C00P 124.17(14) . . ?
C00D N007 C00K 115.04(14) . . ?
C00P N007 C00K 108.59(13) . . ?
C00D N007 Li2X 111.66(14) . . ?
C00P N007 Li2X 72.67(12) . . ?
C00K N007 Li2X 118.52(14) . . ?
C00L N00A C00M 124.10(14) . . ?
C00L N00A C00S 115.92(14) . . ?
C00M N00A C00S 108.04(13) . . ?
C00L N00A Li2Y 108.84(14) . . ?
C00M N00A Li2Y 73.81(13) . . ?
C00S N00A Li2Y 120.10(14) . . ?
C029 O00B C02I 107.33(17) . . ?
C029 O00B Li30 127.44(17) . . ?
C02I O00B Li30 125.20(18) . . ?
C015 C00D C00X 118.44(16) . . ?
C015 C00D N007 123.88(15) . . ?
C00X C00D N007 117.51(15) . . ?
C00S C00E C00I 107.25(14) . . ?
C00S C00E H00A 110.3 . . ?
C00I C00E H00A 110.3 . . ?
C00S C00E H00B 110.3 . . ?
C00I C00E H00B 110.3 . . ?
H00A C00E H00B 108.5 . . ?
C00G C00F H00C 109.5 . . ?
C00G C00F H00D 109.5 . . ?
H00C C00F H00D 109.5 . . ?
C00G C00F H00E 109.5 . . ?
H00C C00F H00E 109.5 . . ?
H00D C00F H00E 109.5 . . ?
C00N C00G C00R 121.21(17) . . ?
C00N C00G C00F 118.56(16) . . ?
C00R C00G C00F 120.19(16) . . ?
C00K C00H H00F 109.5 . . ?
C00K C00H H00G 109.5 . . ?
H00F C00H H00G 109.5 . . ?
C00K C00H H00H 109.5 . . ?
H00F C00H H00H 109.5 . . ?
H00G C00H H00H 109.5 . . ?
C00E C00I C018 108.94(15) . . ?
C00E C00I C019 111.26(16) . . ?
C018 C00I C019 105.10(15) . . ?
C00E C00I C00M 103.30(14) . . ?
C018 C00I C00M 114.85(15) . . ?
C019 C00I C00M 113.46(15) . . ?
C00Q C00J H00I 109.5 . . ?
C00Q C00J H00J 109.5 . . ?
H00I C00J H00J 109.5 . . ?
C00Q C00J H00K 109.5 . . ?
H00I C00J H00K 109.5 . . ?
H00J C00J H00K 109.5 . . ?
N007 C00K C00H 114.49(15) . . ?
N007 C00K C01Y 110.48(15) . . ?
C00H C00K C01Y 107.82(15) . . ?
N007 C00K C00V 103.05(14) . . ?
C00H C00K C00V 110.08(15) . . ?
C01Y C00K C00V 110.91(15) . . ?
C00U C00L C012 118.46(16) . . ?
C00U C00L N00A 123.54(16) . . ?
C012 C00L N00A 117.94(15) . . ?
B1 C00M N00A 126.45(15) . . ?
B1 C00M C00I 125.54(16) . . ?
N00A C00M C00I 107.76(14) . . ?
B1 C00M Li2Y 75.48(14) . . ?
N00A C00M Li2Y 64.99(12) . . ?
C00I C00M Li2Y 131.25(15) . . ?
C00W C00N C00G 122.10(17) . . ?
C00W C00N H00N 119.0 . . ?
C00G C00N H00N 119.0 . . ?
C00W C00O C00T 121.83(17) . . ?
C00W C00O H00O 119.1 . . ?
C00T C00O H00O 119.1 . . ?
B2 C00P N007 126.30(15) . . ?
B2 C00P C01E 125.79(15) . . ?
N007 C00P C01E 107.66(15) . . ?
B2 C00P Li2X 75.82(14) . . ?
N007 C00P Li2X 65.78(12) . . ?
C01E C00P Li2X 129.58(15) . . ?
C01G C00Q C013 121.10(18) . . ?
C01G C00Q C00J 117.94(17) . . ?
C013 C00Q C00J 120.91(17) . . ?
C00G C00R C00T 115.89(16) . . ?
C00G C00R B2 122.25(16) . . ?
C00T C00R B2 121.67(16) . . ?
N00A C00S C010 114.38(15) . . ?
N00A C00S C00E 103.13(14) . . ?
C010 C00S C00E 109.79(15) . . ?
N00A C00S C01K 109.97(14) . . ?
C010 C00S C01K 108.22(16) . . ?
C00E C00S C01K 111.34(15) . . ?
C00O C00T C00R 121.66(17) . . ?
C00O C00T C01S 118.62(17) . . ?
C00R C00T C01S 119.66(16) . . ?
C00Y C00U C00L 119.56(17) . . ?
C00Y C00U C017 116.79(16) . . ?
C00L C00U C017 123.63(16) . . ?
C01E C00V C00K 107.66(15) . . ?
C01E C00V H00L 110.2 . . ?
C00K C00V H00L 110.2 . . ?
C01E C00V H00M 110.2 . . ?
C00K C00V H00M 110.2 . . ?
H00L C00V H00M 108.5 . . ?
C00N C00W C00O 117.20(17) . . ?
C00N C00W C01V 121.85(17) . . ?
C00O C00W C01V 120.94(17) . . ?
C01I C00X C00D 119.35(17) . . ?
C01I C00X C01C 116.03(16) . . ?
C00D C00X C01C 124.61(16) . . ?
C01J C00Y C00U 122.19(18) . . ?
C01J C00Y H00Y 118.9 . . ?
C00U C00Y H00Y 118.9 . . ?
C016 C00Z C013 121.28(17) . . ?
C016 C00Z C011 118.84(17) . . ?
C013 C00Z C011 119.87(17) . . ?
C00S C010 H01A 109.5 . . ?
C00S C010 H01B 109.5 . . ?
H01A C010 H01B 109.5 . . ?
C00S C010 H01C 109.5 . . ?
H01A C010 H01C 109.5 . . ?
H01B C010 H01C 109.5 . . ?
C00Z C011 H01D 109.5 . . ?
C00Z C011 H01E 109.5 . . ?
H01D C011 H01E 109.5 . . ?
C00Z C011 H01F 109.5 . . ?
H01D C011 H01F 109.5 . . ?
H01E C011 H01F 109.5 . . ?
C01D C012 C00L 119.37(17) . . ?
C01D C012 C01P 115.94(17) . . ?
C00L C012 C01P 124.66(17) . . ?
C00Z C013 C00Q 116.11(17) . . ?
C00Z C013 B1 122.62(16) . . ?
C00Q C013 B1 121.16(16) . . ?
C017 C014 H01G 109.5 . . ?
C017 C014 H01H 109.5 . . ?
H01G C014 H01H 109.5 . . ?
C017 C014 H01I 109.5 . . ?
H01G C014 H01I 109.5 . . ?
H01H C014 H01I 109.5 . . ?
C01H C015 C00D 119.49(17) . . ?
C01H C015 C01O 116.50(16) . . ?
C00D C015 C01O 124.00(16) . . ?
C01X C016 C00Z 122.09(18) . . ?
C01X C016 H016 119.0 . . ?
C00Z C016 H016 119.0 . . ?
C00U C017 C01F 111.70(15) . . ?
C00U C017 C014 111.94(16) . . ?
C01F C017 C014 109.42(15) . . ?
C00U C017 H017 107.9 . . ?
C01F C017 H017 107.9 . . ?
C014 C017 H017 107.9 . . ?
C00I C018 H01J 109.5 . . ?
C00I C018 H01K 109.5 . . ?
H01J C018 H01K 109.5 . . ?
C00I C018 H01L 109.5 . . ?
H01J C018 H01L 109.5 . . ?
H01K C018 H01L 109.5 . . ?
C00I C019 H01M 109.5 . . ?
C00I C019 H01N 109.5 . . ?
H01M C019 H01N 109.5 . . ?
C00I C019 H01O 109.5 . . ?
H01M C019 H01O 109.5 . . ?
H01N C019 H01O 109.5 . . ?
C01E C01A H01P 109.5 . . ?
C01E C01A H01Q 109.5 . . ?
H01P C01A H01Q 109.5 . . ?
C01E C01A H01R 109.5 . . ?
H01P C01A H01R 109.5 . . ?
H01Q C01A H01R 109.5 . . ?
O003 C01B C01U 103.47(16) . . ?
O003 C01B H01S 111.1 . . ?
C01U C01B H01S 111.1 . . ?
O003 C01B H01T 111.1 . . ?
C01U C01B H01T 111.1 . . ?
H01S C01B H01T 109.0 . . ?
C00X C01C C021 111.03(16) . . ?
C00X C01C C020 112.80(16) . . ?
C021 C01C C020 108.90(16) . . ?
C00X C01C H01U 108.0 . . ?
C021 C01C H01U 108.0 . . ?
C020 C01C H01U 108.0 . . ?
C01J C01D C012 122.05(18) . . ?
C01J C01D H01V 119.0 . . ?
C012 C01D H01V 119.0 . . ?
C00V C01E C01M 111.25(16) . . ?
C00V C01E C01A 109.13(16) . . ?
C01M C01E C01A 105.43(15) . . ?
C00V C01E C00P 103.58(14) . . ?
C01M C01E C00P 113.31(15) . . ?
C01A C01E C00P 114.22(16) . . ?
C017 C01F H01W 109.5 . . ?
C017 C01F H01X 109.5 . . ?
H01W C01F H01X 109.5 . . ?
C017 C01F H01Y 109.5 . . ?
H01W C01F H01Y 109.5 . . ?
H01X C01F H01Y 109.5 . . ?
C01X C01G C00Q 122.17(18) . . ?
C01X C01G H01Z 118.9 . . ?
C00Q C01G H01Z 118.9 . . ?
C01W C01H C015 122.16(18) . . ?
C01W C01H H010 118.9 . . ?
C015 C01H H010 118.9 . . ?
C01W C01I C00X 122.26(18) . . ?
C01W C01I H011 118.9 . . ?
C00X C01I H011 118.9 . . ?
C00Y C01J C01D 118.35(17) . . ?
C00Y C01J H012 120.8 . . ?
C01D C01J H012 120.8 . . ?
C00S C01K H013 109.5 . . ?
C00S C01K H014 109.5 . . ?
H013 C01K H014 109.5 . . ?
C00S C01K H015 109.5 . . ?
H013 C01K H015 109.5 . . ?
H014 C01K H015 109.5 . . ?
C01O C01L H018 109.5 . . ?
C01O C01L H019 109.5 . . ?
H018 C01L H019 109.5 . . ?
C01O C01L H020 109.5 . . ?
H018 C01L H020 109.5 . . ?
H019 C01L H020 109.5 . . ?
C01E C01M H021 109.5 . . ?
C01E C01M H022 109.5 . . ?
H021 C01M H022 109.5 . . ?
C01E C01M H023 109.5 . . ?
H021 C01M H023 109.5 . . ?
H022 C01M H023 109.5 . . ?
C01O C01N H024 109.5 . . ?
C01O C01N H025 109.5 . . ?
H024 C01N H025 109.5 . . ?
C01O C01N H026 109.5 . . ?
H024 C01N H026 109.5 . . ?
H025 C01N H026 109.5 . . ?
C015 C01O C01N 111.08(16) . . ?
C015 C01O C01L 112.06(16) . . ?
C01N C01O C01L 109.38(16) . . ?
C015 C01O H027 108.1 . . ?
C01N C01O H027 108.1 . . ?
C01L C01O H027 108.1 . . ?
C012 C01P C025 111.13(17) . . ?
C012 C01P C026 112.95(17) . . ?
C025 C01P C026 109.15(17) . . ?
C012 C01P H028 107.8 . . ?
C025 C01P H028 107.8 . . ?
C026 C01P H028 107.8 . . ?
C01X C01Q H029 109.5 . . ?
C01X C01Q H02A 109.5 . . ?
H029 C01Q H02A 109.5 . . ?
C01X C01Q H02B 109.5 . . ?
H029 C01Q H02B 109.5 . . ?
H02A C01Q H02B 109.5 . . ?
O006 C01R C02A 106.58(17) . . ?
O006 C01R H02C 110.4 . . ?
C02A C01R H02C 110.4 . . ?
O006 C01R H02D 110.4 . . ?
C02A C01R H02D 110.4 . . ?
H02C C01R H02D 108.6 . . ?
C00T C01S H02E 109.5 . . ?
C00T C01S H02F 109.5 . . ?
H02E C01S H02F 109.5 . . ?
C00T C01S H02G 109.5 . . ?
H02E C01S H02G 109.5 . . ?
H02F C01S H02G 109.5 . . ?
C01B C01U C01Z 102.21(17) . . ?
C01B C01U H02H 111.3 . . ?
C01Z C01U H02H 111.3 . . ?
C01B C01U H02I 111.3 . . ?
C01Z C01U H02I 111.3 . . ?
H02H C01U H02I 109.2 . . ?
C00W C01V H02J 109.5 . . ?
C00W C01V H02K 109.5 . . ?
H02J C01V H02K 109.5 . . ?
C00W C01V H02L 109.5 . . ?
H02J C01V H02L 109.5 . . ?
H02K C01V H02L 109.5 . . ?
C01I C01W C01H 118.26(18) . . ?
C01I C01W H02M 120.9 . . ?
C01H C01W H02M 120.9 . . ?
C01G C01X C016 117.16(18) . . ?
C01G C01X C01Q 121.26(18) . . ?
C016 C01X C01Q 121.58(18) . . ?
C00K C01Y H02N 109.5 . . ?
C00K C01Y H02O 109.5 . . ?
H02N C01Y H02O 109.5 . . ?
C00K C01Y H02P 109.5 . . ?
H02N C01Y H02P 109.5 . . ?
H02O C01Y H02P 109.5 . . ?
C02H C01Z C01U 103.78(16) . . ?
C02H C01Z H02Q 111.0 . . ?
C01U C01Z H02Q 111.0 . . ?
C02H C01Z H02R 111.0 . . ?
C01U C01Z H02R 111.0 . . ?
H02Q C01Z H02R 109.0 . . ?
C00M B1 C013 124.99(16) . . ?
C00M B1 Te01 122.14(14) . . ?
C013 B1 Te01 112.79(13) . . ?
C00M B1 Li2Y 66.91(13) . . ?
C013 B1 Li2Y 133.97(15) . . ?
Te01 B1 Li2Y 71.79(10) . . ?
C01C C020 H02S 109.5 . . ?
C01C C020 H02T 109.5 . . ?
H02S C020 H02T 109.5 . . ?
C01C C020 H02U 109.5 . . ?
H02S C020 H02U 109.5 . . ?
H02T C020 H02U 109.5 . . ?
C01C C021 H02V 109.5 . . ?
C01C C021 H02W 109.5 . . ?
H02V C021 H02W 109.5 . . ?
C01C C021 H02X 109.5 . . ?
H02V C021 H02X 109.5 . . ?
H02W C021 H02X 109.5 . . ?
C027 C023 C029 103.89(18) . . ?
C027 C023 H02Y 111.0 . . ?
C029 C023 H02Y 111.0 . . ?
C027 C023 H02Z 111.0 . . ?
C029 C023 H02Z 111.0 . . ?
H02Y C023 H02Z 109.0 . . ?
C01P C025 H030 109.5 . . ?
C01P C025 H031 109.5 . . ?
H030 C025 H031 109.5 . . ?
C01P C025 H032 109.5 . . ?
H030 C025 H032 109.5 . . ?
H031 C025 H032 109.5 . . ?
C01P C026 H033 109.5 . . ?
C01P C026 H034 109.5 . . ?
H033 C026 H034 109.5 . . ?
C01P C026 H035 109.5 . . ?
H033 C026 H035 109.5 . . ?
H034 C026 H035 109.5 . . ?
C02I C027 C023 101.45(19) . . ?
C02I C027 H036 111.5 . . ?
C023 C027 H036 111.5 . . ?
C02I C027 H037 111.5 . . ?
C023 C027 H037 111.5 . . ?
H036 C027 H037 109.3 . . ?
O00B C029 C023 106.39(18) . . ?
O00B C029 H038 110.5 . . ?
C023 C029 H038 110.5 . . ?
O00B C029 H039 110.5 . . ?
C023 C029 H039 110.5 . . ?
H038 C029 H039 108.6 . . ?
C01R C02A C02P 102.52(18) . . ?
C01R C02A H03A 111.3 . . ?
C02P C02A H03A 111.3 . . ?
C01R C02A H03B 111.3 . . ?
C02P C02A H03B 111.3 . . ?
H03A C02A H03B 109.2 . . ?
O006 C02E C02P 105.96(18) . . ?
O006 C02E H03C 110.5 . . ?
C02P C02E H03C 110.5 . . ?
O006 C02E H03D 110.5 . . ?
C02P C02E H03D 110.5 . . ?
H03C C02E H03D 108.7 . . ?
O003 C02H C01Z 107.50(17) . . ?
O003 C02H H03E 110.2 . . ?
C01Z C02H H03E 110.2 . . ?
O003 C02H H03F 110.2 . . ?
C01Z C02H H03F 110.2 . . ?
H03E C02H H03F 108.5 . . ?
O00B C02I C027 103.69(19) . . ?
O00B C02I H03G 111.0 . . ?
C027 C02I H03G 111.0 . . ?
O00B C02I H03H 111.0 . . ?
C027 C02I H03H 111.0 . . ?
H03G C02I H03H 109.0 . . ?
C02E C02P C02A 102.04(18) . . ?
C02E C02P H03I 111.4 . . ?
C02A C02P H03I 111.4 . . ?
C02E C02P H03J 111.4 . . ?
C02A C02P H03J 111.4 . . ?
H03I C02P H03J 109.2 . . ?
C00P B2 C00R 125.44(16) . . ?
C00P B2 Te02 122.06(13) . . ?
C00R B2 Te02 112.46(13) . . ?
C00P B2 Li2X 66.19(13) . . ?
C00R B2 Li2X 135.70(15) . . ?
Te02 B2 Li2X 71.89(10) . . ?
O1_9 Li2X N007 138.4(3) . . ?
O1_10 Li2X N007 140.9(5) . . ?
O1_9 Li2X C00P 144.9(3) . . ?
O1_10 Li2X C00P 149.4(6) . . ?
N007 Li2X C00P 41.55(8) . . ?
O1_9 Li2X B2 138.7(3) . . ?
O1_10 Li2X B2 139.6(7) . . ?
N007 Li2X B2 74.33(12) . . ?
C00P Li2X B2 37.99(9) . . ?
O1_9 Li2X Te02 121.0(2) . . ?
O1_10 Li2X Te02 117.2(4) . . ?
N007 Li2X Te02 98.54(12) . . ?
C00P Li2X Te02 84.38(11) . . ?
B2 Li2X Te02 53.34(8) . . ?
O003 Li2Y N00A 138.78(19) . . ?
O003 Li2Y C00M 149.28(19) . . ?
N00A Li2Y C00M 41.20(8) . . ?
O003 Li2Y B1 141.40(18) . . ?
N00A Li2Y B1 74.02(12) . . ?
C00M Li2Y B1 37.61(9) . . ?
O003 Li2Y Te01 119.29(15) . . ?
N00A Li2Y Te01 98.57(13) . . ?
C00M Li2Y Te01 83.69(11) . . ?
B1 Li2Y Te01 53.11(9) . . ?
O1_1 Li2Z O1_3 109.3(5) . . ?
O1_4 Li2Z O006 104.0(8) . . ?
O1_1 Li2Z O006 101.8(3) . . ?
O1_3 Li2Z O006 100.4(5) . . ?
O1_4 Li2Z O1_2 106.8(9) . . ?
O006 Li2Z O1_2 103.4(9) . . ?
O1_4 Li2Z Te02 104.8(6) . . ?
O1_1 Li2Z Te02 108.9(3) . . ?
O1_3 Li2Z Te02 107.3(4) . . ?
O006 Li2Z Te02 128.06(17) . . ?
O1_2 Li2Z Te02 108.4(8) . . ?
O00B Li30 O1_8 102.0(9) . . ?
O00B Li30 O1_6 107.8(5) . . ?
O1_8 Li30 O1_6 100.7(17) . . ?
O00B Li30 O1_5 104.4(3) . . ?
O00B Li30 O1_7 104.4(3) . . ?
O1_5 Li30 O1_7 100.4(6) . . ?
O00B Li30 Te01 106.29(16) . . ?
O1_8 Li30 Te01 125.8(15) . . ?
O1_6 Li30 Te01 112.8(9) . . ?
O1_5 Li30 Te01 113.7(4) . . ?
O1_7 Li30 Te01 125.6(4) . . ?
C4_1 O1_1 C1_1 109.6(3) . . ?
C4_1 O1_1 Li2Z 116.4(6) . . ?
C1_1 O1_1 Li2Z 115.6(5) . . ?
O1_1 C1_1 C2_1 105.9(4) . . ?
O1_1 C1_1 H1A_1 110.6 . . ?
C2_1 C1_1 H1A_1 110.6 . . ?
O1_1 C1_1 H1B_1 110.6 . . ?
C2_1 C1_1 H1B_1 110.6 . . ?
H1A_1 C1_1 H1B_1 108.7 . . ?
C1_1 C2_1 C3_1 100.5(4) . . ?
C1_1 C2_1 H2A_1 111.7 . . ?
C3_1 C2_1 H2A_1 111.7 . . ?
C1_1 C2_1 H2B_1 111.7 . . ?
C3_1 C2_1 H2B_1 111.7 . . ?
H2A_1 C2_1 H2B_1 109.4 . . ?
C4_1 C3_1 C2_1 103.2(3) . . ?
C4_1 C3_1 H3A_1 111.1 . . ?
C2_1 C3_1 H3A_1 111.1 . . ?
C4_1 C3_1 H3B_1 111.1 . . ?
C2_1 C3_1 H3B_1 111.1 . . ?
H3A_1 C3_1 H3B_1 109.1 . . ?
O1_1 C4_1 C3_1 105.8(3) . . ?
O1_1 C4_1 H4A_1 110.6 . . ?
C3_1 C4_1 H4A_1 110.6 . . ?
O1_1 C4_1 H4B_1 110.6 . . ?
C3_1 C4_1 H4B_1 110.6 . . ?
H4A_1 C4_1 H4B_1 108.7 . . ?
C4_2 O1_2 C1_2 108.1(7) . . ?
C4_2 O1_2 Li2Z 126(2) . . ?
C1_2 O1_2 Li2Z 108.5(18) . . ?
O1_2 C1_2 C2_2 103.8(9) . . ?
O1_2 C1_2 H1A_2 111.0 . . ?
C2_2 C1_2 H1A_2 111.0 . . ?
O1_2 C1_2 H1B_2 111.0 . . ?
C2_2 C1_2 H1B_2 111.0 . . ?
H1A_2 C1_2 H1B_2 109.0 . . ?
C1_2 C2_2 C3_2 101.5(8) . . ?
C1_2 C2_2 H2A_2 111.5 . . ?
C3_2 C2_2 H2A_2 111.5 . . ?
C1_2 C2_2 H2B_2 111.5 . . ?
C3_2 C2_2 H2B_2 111.5 . . ?
H2A_2 C2_2 H2B_2 109.3 . . ?
C4_2 C3_2 C2_2 101.9(7) . . ?
C4_2 C3_2 H3A_2 111.4 . . ?
C2_2 C3_2 H3A_2 111.4 . . ?
C4_2 C3_2 H3B_2 111.4 . . ?
C2_2 C3_2 H3B_2 111.4 . . ?
H3A_2 C3_2 H3B_2 109.3 . . ?
O1_2 C4_2 C3_2 107.5(7) . . ?
O1_2 C4_2 H4A_2 110.2 . . ?
C3_2 C4_2 H4A_2 110.2 . . ?
O1_2 C4_2 H4B_2 110.2 . . ?
C3_2 C4_2 H4B_2 110.2 . . ?
H4A_2 C4_2 H4B_2 108.5 . . ?
C1_3 O1_3 C4_3 104.4(5) . . ?
C1_3 O1_3 Li2Z 127.6(6) . . ?
C4_3 O1_3 Li2Z 127.9(6) . . ?
O1_3 C1_3 C2_3 103.6(4) . . ?
O1_3 C1_3 H1A_3 111.0 . . ?
C2_3 C1_3 H1A_3 111.0 . . ?
O1_3 C1_3 H1B_3 111.0 . . ?
C2_3 C1_3 H1B_3 111.0 . . ?
H1A_3 C1_3 H1B_3 109.0 . . ?
C1_3 C2_3 C3_3 102.7(4) . . ?
C1_3 C2_3 H2A_3 111.2 . . ?
C3_3 C2_3 H2A_3 111.2 . . ?
C1_3 C2_3 H2B_3 111.2 . . ?
C3_3 C2_3 H2B_3 111.2 . . ?
H2A_3 C2_3 H2B_3 109.1 . . ?
C4_3 C3_3 C2_3 104.9(4) . . ?
C4_3 C3_3 H3A_3 110.8 . . ?
C2_3 C3_3 H3A_3 110.8 . . ?
C4_3 C3_3 H3B_3 110.8 . . ?
C2_3 C3_3 H3B_3 110.8 . . ?
H3A_3 C3_3 H3B_3 108.8 . . ?
O1_3 C4_3 C3_3 105.8(4) . . ?
O1_3 C4_3 H4A_3 110.6 . . ?
C3_3 C4_3 H4A_3 110.6 . . ?
O1_3 C4_3 H4B_3 110.6 . . ?
C3_3 C4_3 H4B_3 110.6 . . ?
H4A_3 C4_3 H4B_3 108.7 . . ?
C1_4 O1_4 C4_4 107.7(7) . . ?
C1_4 O1_4 Li2Z 124.6(10) . . ?
C4_4 O1_4 Li2Z 126.5(11) . . ?
O1_4 C1_4 C2_4 107.0(6) . . ?
O1_4 C1_4 H1A_4 110.3 . . ?
C2_4 C1_4 H1A_4 110.3 . . ?
O1_4 C1_4 H1B_4 110.3 . . ?
C2_4 C1_4 H1B_4 110.3 . . ?
H1A_4 C1_4 H1B_4 108.6 . . ?
C1_4 C2_4 C3_4 105.4(6) . . ?
C1_4 C2_4 H2A_4 110.7 . . ?
C3_4 C2_4 H2A_4 110.7 . . ?
C1_4 C2_4 H2B_4 110.7 . . ?
C3_4 C2_4 H2B_4 110.7 . . ?
H2A_4 C2_4 H2B_4 108.8 . . ?
C4_4 C3_4 C2_4 105.4(6) . . ?
C4_4 C3_4 H3A_4 110.7 . . ?
C2_4 C3_4 H3A_4 110.7 . . ?
C4_4 C3_4 H3B_4 110.7 . . ?
C2_4 C3_4 H3B_4 110.7 . . ?
H3A_4 C3_4 H3B_4 108.8 . . ?
O1_4 C4_4 C3_4 105.7(6) . . ?
O1_4 C4_4 H4A_4 110.6 . . ?
C3_4 C4_4 H4A_4 110.6 . . ?
O1_4 C4_4 H4B_4 110.6 . . ?
C3_4 C4_4 H4B_4 110.6 . . ?
H4A_4 C4_4 H4B_4 108.7 . . ?
C4_5 O1_5 C1_5 108.6(3) . . ?
C4_5 O1_5 Li30 122.2(9) . . ?
C1_5 O1_5 Li30 113.7(6) . . ?
O1_5 C1_5 C2_5 103.1(6) . . ?
O1_5 C1_5 H1A_5 111.2 . . ?
C2_5 C1_5 H1A_5 111.2 . . ?
O1_5 C1_5 H1B_5 111.2 . . ?
C2_5 C1_5 H1B_5 111.2 . . ?
H1A_5 C1_5 H1B_5 109.1 . . ?
C3_5 C2_5 C1_5 103.0(3) . . ?
C3_5 C2_5 H2A_5 111.2 . . ?
C1_5 C2_5 H2A_5 111.2 . . ?
C3_5 C2_5 H2B_5 111.2 . . ?
C1_5 C2_5 H2B_5 111.2 . . ?
H2A_5 C2_5 H2B_5 109.1 . . ?
C2_5 C3_5 C4_5 103.3(3) . . ?
C2_5 C3_5 H3A_5 111.1 . . ?
C4_5 C3_5 H3A_5 111.1 . . ?
C2_5 C3_5 H3B_5 111.1 . . ?
C4_5 C3_5 H3B_5 111.1 . . ?
H3A_5 C3_5 H3B_5 109.1 . . ?
O1_5 C4_5 C3_5 107.0(3) . . ?
O1_5 C4_5 H4A_5 110.3 . . ?
C3_5 C4_5 H4A_5 110.3 . . ?
O1_5 C4_5 H4B_5 110.3 . . ?
C3_5 C4_5 H4B_5 110.3 . . ?
H4A_5 C4_5 H4B_5 108.6 . . ?
C4_6 O1_6 C1_6 109.6(6) . . ?
C4_6 O1_6 Li30 121.4(17) . . ?
C1_6 O1_6 Li30 116.3(17) . . ?
O1_6 C1_6 C2_6 106.0(8) . . ?
O1_6 C1_6 H1A_6 110.5 . . ?
C2_6 C1_6 H1A_6 110.5 . . ?
O1_6 C1_6 H1B_6 110.5 . . ?
C2_6 C1_6 H1B_6 110.5 . . ?
H1A_6 C1_6 H1B_6 108.7 . . ?
C1_6 C2_6 C3_6 101.5(6) . . ?
C1_6 C2_6 H2A_6 111.5 . . ?
C3_6 C2_6 H2A_6 111.5 . . ?
C1_6 C2_6 H2B_6 111.5 . . ?
C3_6 C2_6 H2B_6 111.5 . . ?
H2A_6 C2_6 H2B_6 109.3 . . ?
C4_6 C3_6 C2_6 103.0(6) . . ?
C4_6 C3_6 H3A_6 111.2 . . ?
C2_6 C3_6 H3A_6 111.2 . . ?
C4_6 C3_6 H3B_6 111.2 . . ?
C2_6 C3_6 H3B_6 111.2 . . ?
H3A_6 C3_6 H3B_6 109.1 . . ?
O1_6 C4_6 C3_6 106.1(7) . . ?
O1_6 C4_6 H4A_6 110.5 . . ?
C3_6 C4_6 H4A_6 110.5 . . ?
O1_6 C4_6 H4B_6 110.5 . . ?
C3_6 C4_6 H4B_6 110.5 . . ?
H4A_6 C4_6 H4B_6 108.7 . . ?
C1_7 O1_7 C4_7 109.2(3) . . ?
C1_7 O1_7 Li30 129.7(4) . . ?
C4_7 O1_7 Li30 118.7(5) . . ?
O1_7 C1_7 C2_7 105.9(4) . . ?
O1_7 C1_7 H1A_7 110.6 . . ?
C2_7 C1_7 H1A_7 110.6 . . ?
O1_7 C1_7 H1B_7 110.6 . . ?
C2_7 C1_7 H1B_7 110.6 . . ?
H1A_7 C1_7 H1B_7 108.7 . . ?
C3_7 C2_7 C1_7 102.3(3) . . ?
C3_7 C2_7 H2A_7 111.3 . . ?
C1_7 C2_7 H2A_7 111.3 . . ?
C3_7 C2_7 H2B_7 111.3 . . ?
C1_7 C2_7 H2B_7 111.3 . . ?
H2A_7 C2_7 H2B_7 109.2 . . ?
C2_7 C3_7 C4_7 102.5(3) . . ?
C2_7 C3_7 H3A_7 111.3 . . ?
C4_7 C3_7 H3A_7 111.3 . . ?
C2_7 C3_7 H3B_7 111.3 . . ?
C4_7 C3_7 H3B_7 111.3 . . ?
H3A_7 C3_7 H3B_7 109.2 . . ?
O1_7 C4_7 C3_7 106.5(3) . . ?
O1_7 C4_7 H4A_7 110.4 . . ?
C3_7 C4_7 H4A_7 110.4 . . ?
O1_7 C4_7 H4B_7 110.4 . . ?
C3_7 C4_7 H4B_7 110.4 . . ?
H4A_7 C4_7 H4B_7 108.6 . . ?
C1_8 O1_8 C4_8 106.2(10) . . ?
C1_8 O1_8 Li30 129.8(17) . . ?
C4_8 O1_8 Li30 116.4(19) . . ?
O1_8 C1_8 C2_8 106.5(8) . . ?
O1_8 C1_8 H1A_8 110.4 . . ?
C2_8 C1_8 H1A_8 110.4 . . ?
O1_8 C1_8 H1B_8 110.4 . . ?
C2_8 C1_8 H1B_8 110.4 . . ?
H1A_8 C1_8 H1B_8 108.6 . . ?
C1_8 C2_8 C3_8 105.0(6) . . ?
C1_8 C2_8 H2A_8 110.7 . . ?
C3_8 C2_8 H2A_8 110.7 . . ?
C1_8 C2_8 H2B_8 110.7 . . ?
C3_8 C2_8 H2B_8 110.7 . . ?
H2A_8 C2_8 H2B_8 108.8 . . ?
C4_8 C3_8 C2_8 105.3(7) . . ?
C4_8 C3_8 H3A_8 110.7 . . ?
C2_8 C3_8 H3A_8 110.7 . . ?
C4_8 C3_8 H3B_8 110.7 . . ?
C2_8 C3_8 H3B_8 110.7 . . ?
H3A_8 C3_8 H3B_8 108.8 . . ?
O1_8 C4_8 C3_8 105.2(9) . . ?
O1_8 C4_8 H4A_8 110.7 . . ?
C3_8 C4_8 H4A_8 110.7 . . ?
O1_8 C4_8 H4B_8 110.7 . . ?
C3_8 C4_8 H4B_8 110.7 . . ?
H4A_8 C4_8 H4B_8 108.8 . . ?
C4_9 O1_9 C1_9 107.2(3) . . ?
C4_9 O1_9 Li2X 129.4(5) . . ?
C1_9 O1_9 Li2X 120.2(4) . . ?
O1_9 C1_9 C2_9 104.5(4) . . ?
O1_9 C1_9 H1A_9 110.9 . . ?
C2_9 C1_9 H1A_9 110.9 . . ?
O1_9 C1_9 H1B_9 110.9 . . ?
C2_9 C1_9 H1B_9 110.9 . . ?
H1A_9 C1_9 H1B_9 108.9 . . ?
C1_9 C2_9 C3_9 103.5(4) . . ?
C1_9 C2_9 H2A_9 111.1 . . ?
C3_9 C2_9 H2A_9 111.1 . . ?
C1_9 C2_9 H2B_9 111.1 . . ?
C3_9 C2_9 H2B_9 111.1 . . ?
H2A_9 C2_9 H2B_9 109.0 . . ?
C4_9 C3_9 C2_9 106.3(4) . . ?
C4_9 C3_9 H3A_9 110.5 . . ?
C2_9 C3_9 H3A_9 110.5 . . ?
C4_9 C3_9 H3B_9 110.5 . . ?
C2_9 C3_9 H3B_9 110.5 . . ?
H3A_9 C3_9 H3B_9 108.7 . . ?
O1_9 C4_9 C3_9 106.2(3) . . ?
O1_9 C4_9 H4A_9 110.5 . . ?
C3_9 C4_9 H4A_9 110.5 . . ?
O1_9 C4_9 H4B_9 110.5 . . ?
C3_9 C4_9 H4B_9 110.5 . . ?
H4A_9 C4_9 H4B_9 108.7 . . ?
C1_10 O1_10 C4_10 105.3(7) . . ?
C1_10 O1_10 Li2X 133.7(10) . . ?
C4_10 O1_10 Li2X 118.8(11) . . ?
O1_10 C1_10 C2_10 106.4(7) . . ?
O1_10 C1_10 H1A_10 110.5 . . ?
C2_10 C1_10 H1A_10 110.5 . . ?
O1_10 C1_10 H1B_10 110.5 . . ?
C2_10 C1_10 H1B_10 110.5 . . ?
H1A_10 C1_10 H1B_10 108.6 . . ?
C1_10 C2_10 C3_10 104.6(6) . . ?
C1_10 C2_10 H2A_10 110.8 . . ?
C3_10 C2_10 H2A_10 110.8 . . ?
C1_10 C2_10 H2B_10 110.8 . . ?
C3_10 C2_10 H2B_10 110.8 . . ?
H2A_10 C2_10 H2B_10 108.9 . . ?
C4_10 C3_10 C2_10 105.0(7) . . ?
C4_10 C3_10 H3A_10 110.8 . . ?
C2_10 C3_10 H3A_10 110.8 . . ?
C4_10 C3_10 H3B_10 110.8 . . ?
C2_10 C3_10 H3B_10 110.8 . . ?
H3A_10 C3_10 H3B_10 108.8 . . ?
O1_10 C4_10 C3_10 104.5(7) . . ?
O1_10 C4_10 H4A_10 110.9 . . ?
C3_10 C4_10 H4A_10 110.9 . . ?
O1_10 C4_10 H4B_10 110.9 . . ?
C3_10 C4_10 H4B_10 110.9 . . ?
H4A_10 C4_10 H4B_10 108.9 . . ?

loop_
_geom_bond_atom_site_label_1
_geom_bond_atom_site_label_2
_geom_bond_distance
_geom_bond_site_symmetry_2
_geom_bond_publ_flag
Te01 B1 2.259(2) . ?
Te01 Li2Y 2.683(3) . ?
Te01 Li30 2.763(4) . ?
Te02 B2 2.260(2) . ?
Te02 Li2X 2.678(3) . ?
Te02 Li2Z 2.794(4) . ?
O003 C02H 1.435(3) . ?
O003 C01B 1.446(2) . ?
O003 Li2Y 1.954(3) . ?
O006 C02E 1.440(2) . ?
O006 C01R 1.448(2) . ?
O006 Li2Z 1.987(4) . ?
N007 C00D 1.455(2) . ?
N007 C00P 1.509(2) . ?
N007 C00K 1.511(2) . ?
N007 Li2X 2.075(3) . ?
N00A C00L 1.454(2) . ?
N00A C00M 1.510(2) . ?
N00A C00S 1.510(2) . ?
N00A Li2Y 2.077(4) . ?
O00B C029 1.439(3) . ?
O00B C02I 1.442(3) . ?
O00B Li30 1.927(4) . ?
C00D C015 1.416(2) . ?
C00D C00X 1.422(2) . ?
C00E C00S 1.532(2) . ?
C00E C00I 1.534(3) . ?
C00E H00A 0.9900 . ?
C00E H00B 0.9900 . ?
C00F C00G 1.511(3) . ?
C00F H00C 0.9800 . ?
C00F H00D 0.9800 . ?
C00F H00E 0.9800 . ?
C00G C00N 1.400(3) . ?
C00G C00R 1.417(3) . ?
C00H C00K 1.529(2) . ?
C00H H00F 0.9800 . ?
C00H H00G 0.9800 . ?
C00H H00H 0.9800 . ?
C00I C018 1.545(3) . ?
C00I C019 1.549(2) . ?
C00I C00M 1.556(2) . ?
C00J C00Q 1.516(3) . ?
C00J H00I 0.9800 . ?
C00J H00J 0.9800 . ?
C00J H00K 0.9800 . ?
C00K C01Y 1.533(2) . ?
C00K C00V 1.538(3) . ?
C00L C00U 1.414(2) . ?
C00L C012 1.424(2) . ?
C00M B1 1.460(3) . ?
C00M Li2Y 2.201(4) . ?
C00N C00W 1.390(3) . ?
C00N H00N 0.9500 . ?
C00O C00W 1.390(3) . ?
C00O C00T 1.396(3) . ?
C00O H00O 0.9500 . ?
C00P B2 1.461(3) . ?
C00P C01E 1.559(2) . ?
C00P Li2X 2.172(4) . ?
C00Q C01G 1.399(3) . ?
C00Q C013 1.417(3) . ?
C00R C00T 1.416(3) . ?
C00R B2 1.601(3) . ?
C00S C010 1.526(2) . ?
C00S C01K 1.535(2) . ?
C00T C01S 1.508(3) . ?
C00U C00Y 1.396(2) . ?
C00U C017 1.518(2) . ?
C00V C01E 1.534(3) . ?
C00V H00L 0.9900 . ?
C00V H00M 0.9900 . ?
C00W C01V 1.511(2) . ?
C00X C01I 1.395(3) . ?
C00X C01C 1.525(2) . ?
C00Y C01J 1.380(3) . ?
C00Y H00Y 0.9500 . ?
C00Z C016 1.396(3) . ?
C00Z C013 1.417(3) . ?
C00Z C011 1.504(3) . ?
C010 H01A 0.9800 . ?
C010 H01B 0.9800 . ?
C010 H01C 0.9800 . ?
C011 H01D 0.9800 . ?
C011 H01E 0.9800 . ?
C011 H01F 0.9800 . ?
C012 C01D 1.395(3) . ?
C012 C01P 1.525(3) . ?
C013 B1 1.603(3) . ?
C014 C017 1.538(3) . ?
C014 H01G 0.9800 . ?
C014 H01H 0.9800 . ?
C014 H01I 0.9800 . ?
C015 C01H 1.395(2) . ?
C015 C01O 1.520(2) . ?
C016 C01X 1.389(3) . ?
C016 H016 0.9500 . ?
C017 C01F 1.527(3) . ?
C017 H017 1.0000 . ?
C018 H01J 0.9800 . ?
C018 H01K 0.9800 . ?
C018 H01L 0.9800 . ?
C019 H01M 0.9800 . ?
C019 H01N 0.9800 . ?
C019 H01O 0.9800 . ?
C01A C01E 1.545(3) . ?
C01A H01P 0.9800 . ?
C01A H01Q 0.9800 . ?
C01A H01R 0.9800 . ?
C01B C01U 1.518(3) . ?
C01B H01S 0.9900 . ?
C01B H01T 0.9900 . ?
C01C C021 1.533(3) . ?
C01C C020 1.540(3) . ?
C01C H01U 1.0000 . ?
C01D C01J 1.385(3) . ?
C01D H01V 0.9500 . ?
C01E C01M 1.540(3) . ?
C01F H01W 0.9800 . ?
C01F H01X 0.9800 . ?
C01F H01Y 0.9800 . ?
C01G C01X 1.387(3) . ?
C01G H01Z 0.9500 . ?
C01H C01W 1.384(3) . ?
C01H H010 0.9500 . ?
C01I C01W 1.380(3) . ?
C01I H011 0.9500 . ?
C01J H012 0.9500 . ?
C01K H013 0.9800 . ?
C01K H014 0.9800 . ?
C01K H015 0.9800 . ?
C01L C01O 1.536(3) . ?
C01L H018 0.9800 . ?
C01L H019 0.9800 . ?
C01L H020 0.9800 . ?
C01M H021 0.9800 . ?
C01M H022 0.9800 . ?
C01M H023 0.9800 . ?
C01N C01O 1.533(3) . ?
C01N H024 0.9800 . ?
C01N H025 0.9800 . ?
C01N H026 0.9800 . ?
C01O H027 1.0000 . ?
C01P C025 1.538(3) . ?
C01P C026 1.538(3) . ?
C01P H028 1.0000 . ?
C01Q C01X 1.513(3) . ?
C01Q H029 0.9800 . ?
C01Q H02A 0.9800 . ?
C01Q H02B 0.9800 . ?
C01R C02A 1.513(3) . ?
C01R H02C 0.9900 . ?
C01R H02D 0.9900 . ?
C01S H02E 0.9800 . ?
C01S H02F 0.9800 . ?
C01S H02G 0.9800 . ?
C01U C01Z 1.530(3) . ?
C01U H02H 0.9900 . ?
C01U H02I 0.9900 . ?
C01V H02J 0.9800 . ?
C01V H02K 0.9800 . ?
C01V H02L 0.9800 . ?
C01W H02M 0.9500 . ?
C01Y H02N 0.9800 . ?
C01Y H02O 0.9800 . ?
C01Y H02P 0.9800 . ?
C01Z C02H 1.526(3) . ?
C01Z H02Q 0.9900 . ?
C01Z H02R 0.9900 . ?
B1 Li2Y 2.316(4) . ?
C020 H02S 0.9800 . ?
C020 H02T 0.9800 . ?
C020 H02U 0.9800 . ?
C021 H02V 0.9800 . ?
C021 H02W 0.9800 . ?
C021 H02X 0.9800 . ?
C023 C027 1.520(3) . ?
C023 C029 1.530(3) . ?
C023 H02Y 0.9900 . ?
C023 H02Z 0.9900 . ?
C025 H030 0.9800 . ?
C025 H031 0.9800 . ?
C025 H032 0.9800 . ?
C026 H033 0.9800 . ?
C026 H034 0.9800 . ?
C026 H035 0.9800 . ?
C027 C02I 1.502(3) . ?
C027 H036 0.9900 . ?
C027 H037 0.9900 . ?
C029 H038 0.9900 . ?
C029 H039 0.9900 . ?
C02A C02P 1.514(3) . ?
C02A H03A 0.9900 . ?
C02A H03B 0.9900 . ?
C02E C02P 1.504(3) . ?
C02E H03C 0.9900 . ?
C02E H03D 0.9900 . ?
C02H H03E 0.9900 . ?
C02H H03F 0.9900 . ?
C02I H03G 0.9900 . ?
C02I H03H 0.9900 . ?
C02P H03I 0.9900 . ?
C02P H03J 0.9900 . ?
B2 Li2X 2.301(4) . ?
Li2X O1_9 1.927(7) . ?
Li2X O1_10 1.979(14) . ?
Li2Z O1_4 1.910(15) . ?
Li2Z O1_1 1.935(9) . ?
Li2Z O1_3 1.971(9) . ?
Li2Z O1_2 2.09(3) . ?
Li30 O1_8 1.930(17) . ?
Li30 O1_6 1.95(3) . ?
Li30 O1_5 1.961(12) . ?
Li30 O1_7 2.020(6) . ?
O1_1 C4_1 1.445(4) . ?
O1_1 C1_1 1.452(4) . ?
C1_1 C2_1 1.505(6) . ?
C1_1 H1A_1 0.9900 . ?
C1_1 H1B_1 0.9900 . ?
C2_1 C3_1 1.550(5) . ?
C2_1 H2A_1 0.9900 . ?
C2_1 H2B_1 0.9900 . ?
C3_1 C4_1 1.505(5) . ?
C3_1 H3A_1 0.9900 . ?
C3_1 H3B_1 0.9900 . ?
C4_1 H4A_1 0.9900 . ?
C4_1 H4B_1 0.9900 . ?
O1_2 C4_2 1.447(7) . ?
O1_2 C1_2 1.448(7) . ?
C1_2 C2_2 1.513(8) . ?
C1_2 H1A_2 0.9900 . ?
C1_2 H1B_2 0.9900 . ?
C2_2 C3_2 1.521(7) . ?
C2_2 H2A_2 0.9900 . ?
C2_2 H2B_2 0.9900 . ?
C3_2 C4_2 1.504(7) . ?
C3_2 H3A_2 0.9900 . ?
C3_2 H3B_2 0.9900 . ?
C4_2 H4A_2 0.9900 . ?
C4_2 H4B_2 0.9900 . ?
O1_3 C1_3 1.446(5) . ?
O1_3 C4_3 1.449(6) . ?
C1_3 C2_3 1.518(5) . ?
C1_3 H1A_3 0.9900 . ?
C1_3 H1B_3 0.9900 . ?
C2_3 C3_3 1.536(5) . ?
C2_3 H2A_3 0.9900 . ?
C2_3 H2B_3 0.9900 . ?
C3_3 C4_3 1.519(5) . ?
C3_3 H3A_3 0.9900 . ?
C3_3 H3B_3 0.9900 . ?
C4_3 H4A_3 0.9900 . ?
C4_3 H4B_3 0.9900 . ?
O1_4 C1_4 1.439(7) . ?
O1_4 C4_4 1.448(6) . ?
C1_4 C2_4 1.506(6) . ?
C1_4 H1A_4 0.9900 . ?
C1_4 H1B_4 0.9900 . ?
C2_4 C3_4 1.524(7) . ?
C2_4 H2A_4 0.9900 . ?
C2_4 H2B_4 0.9900 . ?
C3_4 C4_4 1.500(7) . ?
C3_4 H3A_4 0.9900 . ?
C3_4 H3B_4 0.9900 . ?
C4_4 H4A_4 0.9900 . ?
C4_4 H4B_4 0.9900 . ?
O1_5 C4_5 1.449(5) . ?
O1_5 C1_5 1.449(4) . ?
C1_5 C2_5 1.515(5) . ?
C1_5 H1A_5 0.9900 . ?
C1_5 H1B_5 0.9900 . ?
C2_5 C3_5 1.503(5) . ?
C2_5 H2A_5 0.9900 . ?
C2_5 H2B_5 0.9900 . ?
C3_5 C4_5 1.514(5) . ?
C3_5 H3A_5 0.9900 . ?
C3_5 H3B_5 0.9900 . ?
C4_5 H4A_5 0.9900 . ?
C4_5 H4B_5 0.9900 . ?
O1_6 C4_6 1.443(7) . ?
O1_6 C1_6 1.443(7) . ?
C1_6 C2_6 1.509(7) . ?
C1_6 H1A_6 0.9900 . ?
C1_6 H1B_6 0.9900 . ?
C2_6 C3_6 1.530(7) . ?
C2_6 H2A_6 0.9900 . ?
C2_6 H2B_6 0.9900 . ?
C3_6 C4_6 1.506(7) . ?
C3_6 H3A_6 0.9900 . ?
C3_6 H3B_6 0.9900 . ?
C4_6 H4A_6 0.9900 . ?
C4_6 H4B_6 0.9900 . ?
O1_7 C1_7 1.437(4) . ?
O1_7 C4_7 1.443(3) . ?
C1_7 C2_7 1.519(4) . ?
C1_7 H1A_7 0.9900 . ?
C1_7 H1B_7 0.9900 . ?
C2_7 C3_7 1.508(4) . ?
C2_7 H2A_7 0.9900 . ?
C2_7 H2B_7 0.9900 . ?
C3_7 C4_7 1.509(4) . ?
C3_7 H3A_7 0.9900 . ?
C3_7 H3B_7 0.9900 . ?
C4_7 H4A_7 0.9900 . ?
C4_7 H4B_7 0.9900 . ?
O1_8 C1_8 1.441(8) . ?
O1_8 C4_8 1.446(7) . ?
C1_8 C2_8 1.505(7) . ?
C1_8 H1A_8 0.9900 . ?
C1_8 H1B_8 0.9900 . ?
C2_8 C3_8 1.519(7) . ?
C2_8 H2A_8 0.9900 . ?
C2_8 H2B_8 0.9900 . ?
C3_8 C4_8 1.508(7) . ?
C3_8 H3A_8 0.9900 . ?
C3_8 H3B_8 0.9900 . ?
C4_8 H4A_8 0.9900 . ?
C4_8 H4B_8 0.9900 . ?
O1_9 C4_9 1.442(4) . ?
O1_9 C1_9 1.444(5) . ?
C1_9 C2_9 1.521(5) . ?
C1_9 H1A_9 0.9900 . ?
C1_9 H1B_9 0.9900 . ?
C2_9 C3_9 1.529(5) . ?
C2_9 H2A_9 0.9900 . ?
C2_9 H2B_9 0.9900 . ?
C3_9 C4_9 1.499(5) . ?
C3_9 H3A_9 0.9900 . ?
C3_9 H3B_9 0.9900 . ?
C4_9 H4A_9 0.9900 . ?
C4_9 H4B_9 0.9900 . ?
O1_10 C1_10 1.442(7) . ?
O1_10 C4_10 1.448(7) . ?
C1_10 C2_10 1.501(7) . ?
C1_10 H1A_10 0.9900 . ?
C1_10 H1B_10 0.9900 . ?
C2_10 C3_10 1.525(7) . ?
C2_10 H2A_10 0.9900 . ?
C2_10 H2B_10 0.9900 . ?
C3_10 C4_10 1.515(7) . ?
C3_10 H3A_10 0.9900 . ?
C3_10 H3B_10 0.9900 . ?
C4_10 H4A_10 0.9900 . ?
C4_10 H4B_10 0.9900 . ?

loop_
_geom_torsion_atom_site_label_1
_geom_torsion_atom_site_label_2
_geom_torsion_atom_site_label_3
_geom_torsion_atom_site_label_4
_geom_torsion
_geom_torsion_site_symmetry_1
_geom_torsion_site_symmetry_2
_geom_torsion_site_symmetry_3
_geom_torsion_site_symmetry_4
_geom_torsion_publ_flag
C00P N007 C00D C015 -47.9(3) . . . . ?
C00K N007 C00D C015 90.1(2) . . . . ?
Li2X N007 C00D C015 -131.10(18) . . . . ?
C00P N007 C00D C00X 136.95(17) . . . . ?
C00K N007 C00D C00X -85.11(19) . . . . ?
Li2X N007 C00D C00X 53.7(2) . . . . ?
C00S C00E C00I C018 -149.06(15) . . . . ?
C00S C00E C00I C019 95.53(17) . . . . ?
C00S C00E C00I C00M -26.54(18) . . . . ?
C00D N007 C00K C00H 1.2(2) . . . . ?
C00P N007 C00K C00H 145.40(15) . . . . ?
Li2X N007 C00K C00H -134.66(16) . . . . ?
C00D N007 C00K C01Y 123.13(16) . . . . ?
C00P N007 C00K C01Y -92.65(17) . . . . ?
Li2X N007 C00K C01Y -12.7(2) . . . . ?
C00D N007 C00K C00V -118.34(16) . . . . ?
C00P N007 C00K C00V 25.88(17) . . . . ?
Li2X N007 C00K C00V 105.81(16) . . . . ?
C00M N00A C00L C00U 46.0(2) . . . . ?
C00S N00A C00L C00U -92.2(2) . . . . ?
Li2Y N00A C00L C00U 128.80(18) . . . . ?
C00M N00A C00L C012 -136.87(17) . . . . ?
C00S N00A C00L C012 84.99(19) . . . . ?
Li2Y N00A C00L C012 -54.0(2) . . . . ?
C00L N00A C00M B1 55.6(2) . . . . ?
C00S N00A C00M B1 -163.53(17) . . . . ?
Li2Y N00A C00M B1 -46.49(19) . . . . ?
C00L N00A C00M C00I -129.99(16) . . . . ?
C00S N00A C00M C00I 10.88(17) . . . . ?
Li2Y N00A C00M C00I 127.92(16) . . . . ?
C00L N00A C00M Li2Y 102.09(18) . . . . ?
C00S N00A C00M Li2Y -117.04(15) . . . . ?
C00E C00I C00M B1 -175.92(17) . . . . ?
C018 C00I C00M B1 -57.4(2) . . . . ?
C019 C00I C00M B1 63.5(2) . . . . ?
C00E C00I C00M N00A 9.61(17) . . . . ?
C018 C00I C00M N00A 128.11(16) . . . . ?
C019 C00I C00M N00A -110.97(17) . . . . ?
C00E C00I C00M Li2Y 81.6(2) . . . . ?
C018 C00I C00M Li2Y -159.93(18) . . . . ?
C019 C00I C00M Li2Y -39.0(3) . . . . ?
C00R C00G C00N C00W -1.2(3) . . . . ?
C00F C00G C00N C00W 176.31(18) . . . . ?
C00D N007 C00P B2 -56.4(2) . . . . ?
C00K N007 C00P B2 163.42(17) . . . . ?
Li2X N007 C00P B2 48.40(19) . . . . ?
C00D N007 C00P C01E 129.04(16) . . . . ?
C00K N007 C00P C01E -11.15(17) . . . . ?
Li2X N007 C00P C01E -126.16(16) . . . . ?
C00D N007 C00P Li2X -104.80(18) . . . . ?
C00K N007 C00P Li2X 115.01(15) . . . . ?
C00N C00G C00R C00T 3.5(3) . . . . ?
C00F C00G C00R C00T -173.97(17) . . . . ?
C00N C00G C00R B2 178.54(17) . . . . ?
C00F C00G C00R B2 1.1(3) . . . . ?
C00L N00A C00S C010 -1.5(2) . . . . ?
C00M N00A C00S C010 -145.97(15) . . . . ?
Li2Y N00A C00S C010 132.66(17) . . . . ?
C00L N00A C00S C00E 117.67(15) . . . . ?
C00M N00A C00S C00E -26.80(17) . . . . ?
Li2Y N00A C00S C00E -108.17(17) . . . . ?
C00L N00A C00S C01K -123.50(16) . . . . ?
C00M N00A C00S C01K 92.03(17) . . . . ?
Li2Y N00A C00S C01K 10.7(2) . . . . ?
C00I C00E C00S N00A 33.31(17) . . . . ?
C00I C00E C00S C010 155.61(15) . . . . ?
C00I C00E C00S C01K -84.57(18) . . . . ?
C00W C00O C00T C00R 0.6(3) . . . . ?
C00W C00O C00T C01S -176.70(19) . . . . ?
C00G C00R C00T C00O -3.2(3) . . . . ?
B2 C00R C00T C00O -178.26(18) . . . . ?
C00G C00R C00T C01S 174.04(17) . . . . ?
B2 C00R C00T C01S -1.0(3) . . . . ?
C012 C00L C00U C00Y 1.4(3) . . . . ?
N00A C00L C00U C00Y 178.54(17) . . . . ?
C012 C00L C00U C017 -176.66(17) . . . . ?
N00A C00L C00U C017 0.5(3) . . . . ?
N007 C00K C00V C01E -31.52(18) . . . . ?
C00H C00K C00V C01E -154.05(15) . . . . ?
C01Y C00K C00V C01E 86.71(18) . . . . ?
C00G C00N C00W C00O -1.5(3) . . . . ?
C00G C00N C00W C01V 178.48(18) . . . . ?
C00T C00O C00W C00N 1.9(3) . . . . ?
C00T C00O C00W C01V -178.16(19) . . . . ?
C015 C00D C00X C01I -2.0(3) . . . . ?
N007 C00D C00X C01I 173.48(17) . . . . ?
C015 C00D C00X C01C 177.14(17) . . . . ?
N007 C00D C00X C01C -7.4(3) . . . . ?
C00L C00U C00Y C01J -1.1(3) . . . . ?
C017 C00U C00Y C01J 177.08(18) . . . . ?
C00U C00L C012 C01D -0.8(3) . . . . ?
N00A C00L C012 C01D -178.07(17) . . . . ?
C00U C00L C012 C01P -179.03(18) . . . . ?
N00A C00L C012 C01P 3.7(3) . . . . ?
C016 C00Z C013 C00Q 2.6(3) . . . . ?
C011 C00Z C013 C00Q -175.94(17) . . . . ?
C016 C00Z C013 B1 178.95(17) . . . . ?
C011 C00Z C013 B1 0.4(3) . . . . ?
C01G C00Q C013 C00Z -3.3(3) . . . . ?
C00J C00Q C013 C00Z 174.12(17) . . . . ?
C01G C00Q C013 B1 -179.69(17) . . . . ?
C00J C00Q C013 B1 -2.3(3) . . . . ?
C00X C00D C015 C01H 2.0(3) . . . . ?
N007 C00D C015 C01H -173.20(17) . . . . ?
C00X C00D C015 C01O -178.61(17) . . . . ?
N007 C00D C015 C01O 6.2(3) . . . . ?
C013 C00Z C016 C01X 0.0(3) . . . . ?
C011 C00Z C016 C01X 178.50(18) . . . . ?
C00Y C00U C017 C01F 54.6(2) . . . . ?
C00L C00U C017 C01F -127.25(18) . . . . ?
C00Y C00U C017 C014 -68.4(2) . . . . ?
C00L C00U C017 C014 109.7(2) . . . . ?
C02H O003 C01B C01U 38.1(2) . . . . ?
Li2Y O003 C01B C01U -141.65(18) . . . . ?
C01I C00X C01C C021 61.5(2) . . . . ?
C00D C00X C01C C021 -117.6(2) . . . . ?
C01I C00X C01C C020 -61.0(2) . . . . ?
C00D C00X C01C C020 119.8(2) . . . . ?
C00L C012 C01D C01J -0.2(3) . . . . ?
C01P C012 C01D C01J 178.21(19) . . . . ?
C00K C00V C01E C01M -97.31(18) . . . . ?
C00K C00V C01E C01A 146.79(15) . . . . ?
C00K C00V C01E C00P 24.75(19) . . . . ?
B2 C00P C01E C00V 176.99(17) . . . . ?
N007 C00P C01E C00V -8.41(18) . . . . ?
Li2X C00P C01E C00V -81.2(2) . . . . ?
B2 C00P C01E C01M -62.3(2) . . . . ?
N007 C00P C01E C01M 112.26(17) . . . . ?
Li2X C00P C01E C01M 39.4(3) . . . . ?
B2 C00P C01E C01A 58.4(2) . . . . ?
N007 C00P C01E C01A -126.99(16) . . . . ?
Li2X C00P C01E C01A 160.19(17) . . . . ?
C013 C00Q C01G C01X 1.4(3) . . . . ?
C00J C00Q C01G C01X -176.01(19) . . . . ?
C00D C015 C01H C01W -0.4(3) . . . . ?
C01O C015 C01H C01W -179.87(19) . . . . ?
C00D C00X C01I C01W 0.4(3) . . . . ?
C01C C00X C01I C01W -178.75(19) . . . . ?
C00U C00Y C01J C01D 0.1(3) . . . . ?
C012 C01D C01J C00Y 0.5(3) . . . . ?
C01H C015 C01O C01N -51.5(2) . . . . ?
C00D C015 C01O C01N 129.01(19) . . . . ?
C01H C015 C01O C01L 71.2(2) . . . . ?
C00D C015 C01O C01L -108.3(2) . . . . ?
C01D C012 C01P C025 -61.4(2) . . . . ?
C00L C012 C01P C025 117.0(2) . . . . ?
C01D C012 C01P C026 61.7(2) . . . . ?
C00L C012 C01P C026 -120.0(2) . . . . ?
C02E O006 C01R C02A 5.6(2) . . . . ?
Li2Z O006 C01R C02A -154.16(19) . . . . ?
O003 C01B C01U C01Z -39.3(2) . . . . ?
C00X C01I C01W C01H 1.1(3) . . . . ?
C015 C01H C01W C01I -1.2(3) . . . . ?
C00Q C01G C01X C016 1.2(3) . . . . ?
C00Q C01G C01X C01Q -178.55(19) . . . . ?
C00Z C016 C01X C01G -1.9(3) . . . . ?
C00Z C016 C01X C01Q 177.85(19) . . . . ?
C01B C01U C01Z C02H 26.1(2) . . . . ?
N00A C00M B1 C013 171.29(16) . . . . ?
C00I C00M B1 C013 -2.2(3) . . . . ?
Li2Y C00M B1 C013 128.5(2) . . . . ?
N00A C00M B1 Te01 -5.2(2) . . . . ?
C00I C00M B1 Te01 -178.70(13) . . . . ?
Li2Y C00M B1 Te01 -48.01(15) . . . . ?
N00A C00M B1 Li2Y 42.76(17) . . . . ?
C00I C00M B1 Li2Y -130.69(19) . . . . ?
C00Z C013 B1 C00M 94.1(2) . . . . ?
C00Q C013 B1 C00M -89.7(2) . . . . ?
C00Z C013 B1 Te01 -89.09(19) . . . . ?
C00Q C013 B1 Te01 87.09(18) . . . . ?
C00Z C013 B1 Li2Y -175.33(19) . . . . ?
C00Q C013 B1 Li2Y 0.9(3) . . . . ?
C029 C023 C027 C02I 30.7(2) . . . . ?
C02I O00B C029 C023 -16.7(2) . . . . ?
Li30 O00B C029 C023 161.2(2) . . . . ?
C027 C023 C029 O00B -9.6(2) . . . . ?
O006 C01R C02A C02P -26.7(2) . . . . ?
C01R O006 C02E C02P 18.2(2) . . . . ?
Li2Z O006 C02E C02P 177.54(19) . . . . ?
C01B O003 C02H C01Z -21.1(2) . . . . ?
Li2Y O003 C02H C01Z 158.56(19) . . . . ?
C01U C01Z C02H O003 -4.2(2) . . . . ?
C029 O00B C02I C027 36.9(3) . . . . ?
Li30 O00B C02I C027 -141.1(2) . . . . ?
C023 C027 C02I O00B -41.5(2) . . . . ?
O006 C02E C02P C02A -34.3(3) . . . . ?
C01R C02A C02P C02E 36.6(2) . . . . ?
N007 C00P B2 C00R -174.96(16) . . . . ?
C01E C00P B2 C00R -1.4(3) . . . . ?
Li2X C00P B2 C00R -130.3(2) . . . . ?
N007 C00P B2 Te02 2.7(2) . . . . ?
C01E C00P B2 Te02 176.28(13) . . . . ?
Li2X C00P B2 Te02 47.37(14) . . . . ?
N007 C00P B2 Li2X -44.70(17) . . . . ?
C01E C00P B2 Li2X 128.9(2) . . . . ?
C00G C00R B2 C00P 92.5(2) . . . . ?
C00T C00R B2 C00P -92.8(2) . . . . ?
C00G C00R B2 Te02 -85.33(19) . . . . ?
C00T C00R B2 Te02 89.42(19) . . . . ?
C00G C00R B2 Li2X 1.3(3) . . . . ?
C00T C00R B2 Li2X 176.09(19) . . . . ?
C4_1 O1_1 C1_1 C2_1 -18.9(9) . . . . ?
Li2Z O1_1 C1_1 C2_1 -152.9(6) . . . . ?
O1_1 C1_1 C2_1 C3_1 34.6(7) . . . . ?
C1_1 C2_1 C3_1 C4_1 -37.6(5) . . . . ?
C1_1 O1_1 C4_1 C3_1 -6.0(9) . . . . ?
Li2Z O1_1 C4_1 C3_1 127.5(5) . . . . ?
C2_1 C3_1 C4_1 O1_1 27.5(6) . . . . ?
C4_2 O1_2 C1_2 C2_2 26(3) . . . . ?
Li2Z O1_2 C1_2 C2_2 -113.3(19) . . . . ?
O1_2 C1_2 C2_2 C3_2 -40(2) . . . . ?
C1_2 C2_2 C3_2 C4_2 38.4(17) . . . . ?
C1_2 O1_2 C4_2 C3_2 -1(3) . . . . ?
Li2Z O1_2 C4_2 C3_2 129.1(16) . . . . ?
C2_2 C3_2 C4_2 O1_2 -24(2) . . . . ?
C4_3 O1_3 C1_3 C2_3 -44.4(11) . . . . ?
Li2Z O1_3 C1_3 C2_3 138.8(11) . . . . ?
O1_3 C1_3 C2_3 C3_3 35.4(10) . . . . ?
C1_3 C2_3 C3_3 C4_3 -14.0(8) . . . . ?
C1_3 O1_3 C4_3 C3_3 35.1(10) . . . . ?
Li2Z O1_3 C4_3 C3_3 -148.1(10) . . . . ?
C2_3 C3_3 C4_3 O1_3 -12.1(9) . . . . ?
C4_4 O1_4 C1_4 C2_4 -26(2) . . . . ?
Li2Z O1_4 C1_4 C2_4 142.7(17) . . . . ?
O1_4 C1_4 C2_4 C3_4 10.8(17) . . . . ?
C1_4 C2_4 C3_4 C4_4 7.5(14) . . . . ?
C1_4 O1_4 C4_4 C3_4 30.7(19) . . . . ?
Li2Z O1_4 C4_4 C3_4 -137.7(16) . . . . ?
C2_4 C3_4 C4_4 O1_4 -23.0(15) . . . . ?
C4_5 O1_5 C1_5 C2_5 -29.2(12) . . . . ?
Li30 O1_5 C1_5 C2_5 110.3(7) . . . . ?
O1_5 C1_5 C2_5 C3_5 38.9(8) . . . . ?
C1_5 C2_5 C3_5 C4_5 -33.6(5) . . . . ?
C1_5 O1_5 C4_5 C3_5 8.2(13) . . . . ?
Li30 O1_5 C4_5 C3_5 -127.2(7) . . . . ?
C2_5 C3_5 C4_5 O1_5 16.5(9) . . . . ?
C4_6 O1_6 C1_6 C2_6 16(3) . . . . ?
Li30 O1_6 C1_6 C2_6 158.4(16) . . . . ?
O1_6 C1_6 C2_6 C3_6 -32(2) . . . . ?
C1_6 C2_6 C3_6 C4_6 36.4(12) . . . . ?
C1_6 O1_6 C4_6 C3_6 8(3) . . . . ?
Li30 O1_6 C4_6 C3_6 -132.3(17) . . . . ?
C2_6 C3_6 C4_6 O1_6 -28(2) . . . . ?
C4_7 O1_7 C1_7 C2_7 13.6(9) . . . . ?
Li30 O1_7 C1_7 C2_7 -148.3(9) . . . . ?
O1_7 C1_7 C2_7 C3_7 -31.4(7) . . . . ?
C1_7 C2_7 C3_7 C4_7 36.3(6) . . . . ?
C1_7 O1_7 C4_7 C3_7 9.9(9) . . . . ?
Li30 O1_7 C4_7 C3_7 174.1(8) . . . . ?
C2_7 C3_7 C4_7 O1_7 -29.2(7) . . . . ?
C4_8 O1_8 C1_8 C2_8 -32(3) . . . . ?
Li30 O1_8 C1_8 C2_8 -180(3) . . . . ?
O1_8 C1_8 C2_8 C3_8 17(3) . . . . ?
C1_8 C2_8 C3_8 C4_8 4(3) . . . . ?
C1_8 O1_8 C4_8 C3_8 35(3) . . . . ?
Li30 O1_8 C4_8 C3_8 -173(3) . . . . ?
C2_8 C3_8 C4_8 O1_8 -24(3) . . . . ?
C4_9 O1_9 C1_9 C2_9 -36.4(8) . . . . ?
Li2X O1_9 C1_9 C2_9 125.2(8) . . . . ?
O1_9 C1_9 C2_9 C3_9 28.6(9) . . . . ?
C1_9 C2_9 C3_9 C4_9 -11.4(10) . . . . ?
C1_9 O1_9 C4_9 C3_9 29.1(8) . . . . ?
Li2X O1_9 C4_9 C3_9 -130.3(6) . . . . ?
C2_9 C3_9 C4_9 O1_9 -10.0(9) . . . . ?
C4_10 O1_10 C1_10 C2_10 35.8(18) . . . . ?
Li2X O1_10 C1_10 C2_10 -126.4(17) . . . . ?
O1_10 C1_10 C2_10 C3_10 -19(2) . . . . ?
C1_10 C2_10 C3_10 C4_10 -4(2) . . . . ?
C1_10 O1_10 C4_10 C3_10 -37.8(19) . . . . ?
Li2X O1_10 C4_10 C3_10 127.6(18) . . . . ?
C2_10 C3_10 C4_10 O1_10 25(2) . . . . ?
